data_4080226
loop_
_publ_author_name
'Roitershtein, Dmitrii M.'
'Vinogradov, Alexander A.'
'Vinogradov, Alexei A.'
'Lyssenko, Konstantin A.'
'Nelyubina, Yulia V.'
'Anan&#x2019;ev, Ivan V.'
'Nifant&#x2019;ev, Ilya E.'
'Yakovlev, Vladimir A.'
'Kostitsyna, Natalya N.'

_publ_section_title
;
 Di- and Triphenylacetates of Lanthanum and Neodymium. Synthesis,
 Structural Diversity, and Application in Diene Polymerization
;
_journal_issue 5
_journal_name_full Organometallics
_journal_page_first 1272
_journal_paper_doi 10.1021/om301020r
_journal_volume 32
_journal_year 2013
_chemical_formula_moiety 'C112 H100 Na Nd O13, 2(C4 H8 O)'
_chemical_formula_sum 'C120 H116 Na Nd O15'
_chemical_formula_weight 1965.36
_chemical_name_systematic
; 
 ? 
;
_space_group_IT_number 2
_symmetry_cell_setting triclinic
_symmetry_space_group_name_Hall '-P 1'
_symmetry_space_group_name_H-M 'P -1'
_atom_sites_solution_hydrogens geom
_atom_sites_solution_primary direct
_atom_sites_solution_secondary difmap
_audit_creation_method SHELXL-97
_cell_angle_alpha 100.38(3)
_cell_angle_beta 93.86(3)
_cell_angle_gamma 91.82(3)
_cell_formula_units_Z 2
_cell_length_a 14.382(3)
_cell_length_b 18.590(4)
_cell_length_c 18.617(4)
_cell_measurement_reflns_used 999
_cell_measurement_temperature 100(2)
_cell_measurement_theta_max 29
_cell_measurement_theta_min 3
_cell_volume 4880.0(19)
_computing_cell_refinement 'Bruker SAINT'
_computing_data_collection 'Bruker APEX II'
_computing_data_reduction 'Bruker SAINT'
_computing_molecular_graphics 'Bruker SHELXTL'
_computing_publication_material 'Bruker SHELXTL'
_computing_structure_refinement 'SHELXL-97 (Sheldrick, 1997)'
_computing_structure_solution 'SHELXS-97 (Sheldrick, 1997)'
_diffrn_ambient_temperature 100(2)
_diffrn_measured_fraction_theta_full 0.998
_diffrn_measured_fraction_theta_max 0.998
_diffrn_measurement_device_type 'Bruker APEX II CCD area detector''
_diffrn_measurement_method 'omega scans'
_diffrn_radiation_monochromator graphite
_diffrn_radiation_source 'fine-focus sealed tube'
_diffrn_radiation_type MoK\a
_diffrn_radiation_wavelength 0.71073
_diffrn_reflns_av_R_equivalents 0.0423
_diffrn_reflns_av_sigmaI/netI 0.0578
_diffrn_reflns_limit_h_max 19
_diffrn_reflns_limit_h_min -19
_diffrn_reflns_limit_k_max 25
_diffrn_reflns_limit_k_min -25
_diffrn_reflns_limit_l_max 25
_diffrn_reflns_limit_l_min -25
_diffrn_reflns_number 59877
_diffrn_reflns_theta_full 29.00
_diffrn_reflns_theta_max 29.00
_diffrn_reflns_theta_min 1.43
_exptl_absorpt_coefficient_mu 0.605
_exptl_absorpt_correction_T_max 0.942
_exptl_absorpt_correction_T_min 0.878
_exptl_absorpt_correction_type multi-scan
_exptl_absorpt_process_details SADABS
_exptl_crystal_colour colorless
_exptl_crystal_density_diffrn 1.337
_exptl_crystal_density_method 'not measured'
_exptl_crystal_description prism
_exptl_crystal_F_000 2054
_exptl_crystal_size_max 0.22
_exptl_crystal_size_mid 0.18
_exptl_crystal_size_min 0.10
_refine_diff_density_max 1.034
_refine_diff_density_min -0.816
_refine_diff_density_rms 0.083
_refine_ls_extinction_method none
_refine_ls_goodness_of_fit_ref 0.989
_refine_ls_hydrogen_treatment constr
_refine_ls_matrix_type full
_refine_ls_number_parameters 1228
_refine_ls_number_reflns 25908
_refine_ls_number_restraints 0
_refine_ls_restrained_S_all 0.989
_refine_ls_R_factor_all 0.0499
_refine_ls_R_factor_gt 0.0387
_refine_ls_shift/su_max 0.001
_refine_ls_shift/su_mean 0.000
_refine_ls_structure_factor_coef Fsqd
_refine_ls_weighting_details 'calc w=1/[\s^2^(Fo^2^)+(0.0455P)^2^+2.9271P] where P=(Fo^2^+2Fc^2^)/3'
_refine_ls_weighting_scheme calc
_refine_ls_wR_factor_gt 0.0922
_refine_ls_wR_factor_ref 0.0988
_reflns_number_gt 21915
_reflns_number_total 25908
_reflns_threshold_expression I>2\s(I)
_cod_data_source_file om301020r_si_001.cif
_cod_data_source_block comp_10
_cod_depositor_comments
;
The following automatic conversions were performed:

'_symmetry_cell_setting' value 'Triclinic' changed to 'triclinic'
according to /home/saulius/struct/CIF-dictionaries/cif_core.dic
dictionary named 'cif_core.dic' version 2.4.2 from 2011-04-26.

Automatic conversion script
Id: cif_fix_values 1891 2012-01-12 08:04:46Z andrius 
;
_cod_original_cell_volume 4880.2(17)
_cod_database_code 4080226

loop_
_symmetry_equiv_pos_as_xyz
'x, y, z'
'-x, -y, -z'

loop_
_atom_site_label
_atom_site_type_symbol
_atom_site_fract_x
_atom_site_fract_y
_atom_site_fract_z
_atom_site_U_iso_or_equiv
_atom_site_adp_type
_atom_site_occupancy
_atom_site_symmetry_multiplicity
_atom_site_calc_flag
_atom_site_refinement_flags
_atom_site_disorder_assembly
_atom_site_disorder_group
Nd1 Nd 0.230194(8) 0.121188(6) 0.846383(6) 0.01342(4) Uani 1 1 d . . .
O1 O 0.15625(11) 0.00219(8) 0.85598(8) 0.0213(3) Uani 1 1 d . . .
O2 O 0.15912(11) 0.02541(8) 0.74422(8) 0.0209(3) Uani 1 1 d . . .
O3 O 0.16765(10) 0.19219(8) 0.75046(8) 0.0186(3) Uani 1 1 d . . .
O4 O 0.07220(11) 0.16559(9) 0.82981(9) 0.0220(3) Uani 1 1 d . . .
O5 O 0.35019(10) 0.12691(8) 0.75695(9) 0.0196(3) Uani 1 1 d . . .
O6 O 0.35890(11) 0.03183(8) 0.81177(8) 0.0192(3) Uani 1 1 d . . .
O7 O 0.34620(11) 0.29179(8) 0.79409(8) 0.0177(3) Uani 1 1 d . . .
O8 O 0.29681(10) 0.24558(8) 0.88788(8) 0.0173(3) Uani 1 1 d . . .
O9 O 0.42559(12) 0.38230(9) 0.72102(8) 0.0242(3) Uani 1 1 d . . .
H9O H 0.4058 0.3543 0.7486 0.029 Uiso 1 1 d R . .
O10 O 0.34044(11) 0.30866(9) 0.63178(8) 0.0222(3) Uani 1 1 d . . .
Na1 Na 0.29448(6) 0.21236(5) 0.68892(4) 0.01761(17) Uani 1 1 d . . .
C1 C 0.14245(15) -0.01752(12) 0.78721(12) 0.0179(4) Uani 1 1 d . . .
C1B C 0.39211(14) 0.07216(11) 0.77160(11) 0.0156(4) Uani 1 1 d . . .
C1A C 0.09099(14) 0.19872(11) 0.77859(12) 0.0172(4) Uani 1 1 d . . .
C1D C 0.39229(15) 0.36171(11) 0.65255(11) 0.0169(4) Uani 1 1 d . . .
C1C C 0.33784(14) 0.29453(11) 0.86124(11) 0.0150(4) Uani 1 1 d . . .
C2 C 0.10471(15) -0.09720(12) 0.75772(12) 0.0188(4) Uani 1 1 d . . .
C2B C 0.48969(14) 0.05520(11) 0.74250(11) 0.0151(4) Uani 1 1 d . . .
C2A C 0.01578(14) 0.24865(12) 0.75311(12) 0.0177(4) Uani 1 1 d . . .
C2D C 0.42892(15) 0.41256(11) 0.60144(11) 0.0172(4) Uani 1 1 d . . .
C2C C 0.38231(14) 0.36467(11) 0.91335(11) 0.0150(4) Uani 1 1 d . . .
C11 C 0.16875(16) -0.14479(12) 0.79723(13) 0.0219(5) Uani 1 1 d . . .
C11B C 0.49032(15) -0.02795(11) 0.71592(11) 0.0172(4) Uani 1 1 d . . .
C11A C 0.05308(15) 0.29275(13) 0.69779(13) 0.0210(4) Uani 1 1 d . . .
C11C C 0.32381(14) 0.43130(11) 0.90424(11) 0.0158(4) Uani 1 1 d . . .
C11D C 0.53195(16) 0.39424(11) 0.59025(12) 0.0186(4) Uani 1 1 d . . .
C12 C 0.13772(19) -0.19317(13) 0.84031(14) 0.0297(5) Uani 1 1 d . . .
H12A H 0.0728 -0.1991 0.8456 0.036 Uiso 1 1 calc R . .
C12B C 0.56470(18) -0.07001(13) 0.73010(13) 0.0259(5) Uani 1 1 d . . .
H12B H 0.6164 -0.0485 0.7620 0.031 Uiso 1 1 calc R . .
C12A C 0.08319(16) 0.25483(14) 0.63253(13) 0.0251(5) Uani 1 1 d . . .
H12C H 0.0812 0.2028 0.6238 0.030 Uiso 1 1 calc R . .
C12D C 0.59727(16) 0.40260(12) 0.65073(13) 0.0216(4) Uani 1 1 d . . .
H12D H 0.5781 0.4198 0.6984 0.026 Uiso 1 1 calc R . .
C12C C 0.33240(16) 0.49287(12) 0.96021(13) 0.0232(5) Uani 1 1 d . . .
H12E H 0.3712 0.4915 1.0033 0.028 Uiso 1 1 calc R . .
C13 C 0.2004(2) -0.23304(15) 0.87577(16) 0.0390(7) Uani 1 1 d . . .
H13A H 0.1779 -0.2656 0.9051 0.047 Uiso 1 1 calc R . .
C13B C 0.5642(2) -0.14417(14) 0.69778(15) 0.0347(6) Uani 1 1 d . . .
H13B H 0.6156 -0.1725 0.7082 0.042 Uiso 1 1 calc R . .
C13A C 0.11598(18) 0.29151(16) 0.58023(15) 0.0329(6) Uani 1 1 d . . .
H13C H 0.1368 0.2647 0.5363 0.039 Uiso 1 1 calc R . .
C13D C 0.68972(17) 0.38610(13) 0.64196(14) 0.0274(5) Uani 1 1 d . . .
H13D H 0.7329 0.3917 0.6837 0.033 Uiso 1 1 calc R . .
C13C C 0.28553(17) 0.55587(13) 0.95421(14) 0.0277(5) Uani 1 1 d . . .
H13E H 0.2929 0.5971 0.9929 0.033 Uiso 1 1 calc R . .
C14 C 0.2950(2) -0.22576(16) 0.86873(16) 0.0406(7) Uani 1 1 d . . .
H14A H 0.3375 -0.2540 0.8920 0.049 Uiso 1 1 calc R . .
C14B C 0.49016(19) -0.17663(13) 0.65096(14) 0.0296(5) Uani 1 1 d . . .
H14B H 0.4911 -0.2266 0.6282 0.035 Uiso 1 1 calc R . .
C14A C 0.11845(19) 0.36703(17) 0.59198(16) 0.0384(7) Uani 1 1 d . . .
H14C H 0.1418 0.3923 0.5565 0.046 Uiso 1 1 calc R . .
C14C C 0.22851(17) 0.55884(13) 0.89255(15) 0.0280(5) Uani 1 1 d . . .
H14D H 0.1964 0.6019 0.8884 0.034 Uiso 1 1 calc R . .
C14D C 0.71971(18) 0.36166(14) 0.57314(15) 0.0295(5) Uani 1 1 d . . .
H14E H 0.7828 0.3497 0.5675 0.035 Uiso 1 1 calc R . .
C15D C 0.65689(18) 0.35489(14) 0.51302(15) 0.0291(5) Uani 1 1 d . . .
H15A H 0.6771 0.3391 0.4654 0.035 Uiso 1 1 calc R . .
C15 C 0.32715(19) -0.17652(15) 0.82716(16) 0.0360(6) Uani 1 1 d . . .
H15B H 0.3921 -0.1705 0.8224 0.043 Uiso 1 1 calc R . .
C15B C 0.41447(17) -0.13554(13) 0.63750(13) 0.0250(5) Uani 1 1 d . . .
H15C H 0.3625 -0.1575 0.6061 0.030 Uiso 1 1 calc R . .
C15A C 0.0872(2) 0.40547(16) 0.65492(17) 0.0407(7) Uani 1 1 d . . .
H15D H 0.0882 0.4574 0.6626 0.049 Uiso 1 1 calc R . .
C15C C 0.21849(17) 0.49842(13) 0.83664(14) 0.0259(5) Uani 1 1 d . . .
H15E H 0.1787 0.5000 0.7942 0.031 Uiso 1 1 calc R . .
C16 C 0.26498(17) -0.13631(14) 0.79274(14) 0.0286(5) Uani 1 1 d . . .
H16A H 0.2882 -0.1021 0.7654 0.034 Uiso 1 1 calc R . .
C16B C 0.41456(16) -0.06216(12) 0.66988(13) 0.0207(4) Uani 1 1 d . . .
H16B H 0.3620 -0.0346 0.6606 0.025 Uiso 1 1 calc R . .
C16A C 0.0539(2) 0.36866(14) 0.70792(15) 0.0324(6) Uani 1 1 d . . .
H16C H 0.0317 0.3958 0.7512 0.039 Uiso 1 1 calc R . .
C16C C 0.26619(15) 0.43527(12) 0.84201(12) 0.0189(4) Uani 1 1 d . . .
H16D H 0.2593 0.3945 0.8028 0.023 Uiso 1 1 calc R . .
C16D C 0.56373(17) 0.37103(12) 0.52138(13) 0.0224(5) Uani 1 1 d . . .
H16E H 0.5213 0.3661 0.4792 0.027 Uiso 1 1 calc R . .
C21 C 0.00171(16) -0.10499(12) 0.77431(12) 0.0209(4) Uani 1 1 d . . .
C21E C 0.56457(15) 0.08451(12) 0.80537(12) 0.0185(4) Uani 1 1 d . . .
C21B C 0.65797(16) 0.08934(13) 0.78926(13) 0.0222(5) Uani 1 1 d . . .
H21A H 0.6740 0.0726 0.7406 0.027 Uiso 1 1 calc R . .
C21D C 0.42230(16) 0.49277(12) 0.63976(12) 0.0197(4) Uani 1 1 d . . .
C21A C -0.00976(15) 0.29796(12) 0.82407(12) 0.0200(4) Uani 1 1 d . . .
C21C C 0.38646(15) 0.35524(11) 0.99375(11) 0.0176(4) Uani 1 1 d . . .
C22 C -0.04654(18) -0.17263(14) 0.75057(15) 0.0322(6) Uani 1 1 d . . .
H22A H -0.0145 -0.2127 0.7262 0.039 Uiso 1 1 calc R . .
C22B C 0.72773(16) 0.11802(13) 0.84284(14) 0.0265(5) Uani 1 1 d . . .
H22B H 0.7907 0.1203 0.8306 0.032 Uiso 1 1 calc R . .
C22A C 0.06091(18) 0.34302(13) 0.86674(14) 0.0272(5) Uani 1 1 d . . .
H22C H 0.1224 0.3422 0.8511 0.033 Uiso 1 1 calc R . .
C22D C 0.34303(19) 0.51471(14) 0.67468(15) 0.0307(6) Uani 1 1 d . . .
H22D H 0.2947 0.4794 0.6771 0.037 Uiso 1 1 calc R . .
C22C C 0.46932(17) 0.35769(12) 1.03703(12) 0.0222(5) Uani 1 1 d . . .
H22E H 0.5269 0.3638 1.0162 0.027 Uiso 1 1 calc R . .
C23 C -0.13956(19) -0.18234(16) 0.76182(17) 0.0391(7) Uani 1 1 d . . .
H23A H -0.1701 -0.2293 0.7474 0.047 Uiso 1 1 calc R . .
C23B C 0.70604(18) 0.14322(14) 0.91370(14) 0.0309(6) Uani 1 1 d . . .
H23B H 0.7537 0.1627 0.9505 0.037 Uiso 1 1 calc R . .
C23A C 0.0431(2) 0.38863(14) 0.93111(15) 0.0331(6) Uani 1 1 d . . .
H23C H 0.0915 0.4199 0.9584 0.040 Uiso 1 1 calc R . .
C23C C 0.46972(19) 0.35138(14) 1.11029(13) 0.0296(5) Uani 1 1 d . . .
H23D H 0.5272 0.3535 1.1391 0.036 Uiso 1 1 calc R . .
C23D C 0.3331(2) 0.58748(15) 0.70627(16) 0.0391(7) Uani 1 1 d . . .
H23E H 0.2782 0.6016 0.7297 0.047 Uiso 1 1 calc R . .
C24 C -0.18824(18) -0.12360(16) 0.79412(15) 0.0348(6) Uani 1 1 d . . .
H24A H -0.2526 -0.1298 0.8012 0.042 Uiso 1 1 calc R . .
C24B C 0.61429(18) 0.13987(14) 0.93046(14) 0.0303(5) Uani 1 1 d . . .
H24B H 0.5988 0.1577 0.9791 0.036 Uiso 1 1 calc R . .
C24A C -0.0456(2) 0.38858(16) 0.95575(15) 0.0372(6) Uani 1 1 d . . .
H24C H -0.0584 0.4200 0.9998 0.045 Uiso 1 1 calc R . .
C24D C 0.4036(2) 0.63953(13) 0.70359(14) 0.0345(6) Uani 1 1 d . . .
H24D H 0.3969 0.6893 0.7250 0.041 Uiso 1 1 calc R . .
C24C C 0.3866(2) 0.34203(14) 1.14131(13) 0.0326(6) Uani 1 1 d . . .
H24E H 0.3868 0.3369 1.1912 0.039 Uiso 1 1 calc R . .
C25 C -0.14240(18) -0.05556(15) 0.81604(15) 0.0308(5) Uani 1 1 d . . .
H25A H -0.1759 -0.0148 0.8372 0.037 Uiso 1 1 calc R . .
C25D C 0.48290(19) 0.61864(13) 0.66978(13) 0.0275(5) Uani 1 1 d . . .
H25B H 0.5316 0.6540 0.6684 0.033 Uiso 1 1 calc R . .
C25A C -0.11503(19) 0.34254(17) 0.91588(15) 0.0370(6) Uani 1 1 d . . .
H25C H -0.1755 0.3415 0.9333 0.044 Uiso 1 1 calc R . .
C25C C 0.30303(19) 0.34012(14) 1.09927(13) 0.0290(5) Uani 1 1 d . . .
H25D H 0.2457 0.3338 1.1205 0.035 Uiso 1 1 calc R . .
C26 C -0.04774(17) -0.04674(13) 0.80724(13) 0.0236(5) Uani 1 1 d . . .
H26A H -0.0166 -0.0003 0.8240 0.028 Uiso 1 1 calc R . .
C26B C 0.54386(16) 0.11062(13) 0.87692(12) 0.0231(5) Uani 1 1 d . . .
H26B H 0.4811 0.1086 0.8896 0.028 Uiso 1 1 calc R . .
C26D C 0.49234(17) 0.54550(12) 0.63734(12) 0.0223(5) Uani 1 1 d . . .
H26C H 0.5471 0.5317 0.6134 0.027 Uiso 1 1 calc R . .
C26A C -0.09772(16) 0.29761(14) 0.85046(13) 0.0268(5) Uani 1 1 d . . .
H26D H -0.1465 0.2664 0.8236 0.032 Uiso 1 1 calc R . .
C26C C 0.30267(17) 0.34734(12) 1.02655(12) 0.0227(5) Uani 1 1 d . . .
H26E H 0.2449 0.3469 0.9985 0.027 Uiso 1 1 calc R . .
C31B C 0.50680(14) 0.09628(11) 0.67941(12) 0.0157(4) Uani 1 1 d . . .
C32B C 0.51307(15) 0.17309(12) 0.69442(13) 0.0198(4) Uani 1 1 d . . .
H32A H 0.5050 0.1984 0.7425 0.024 Uiso 1 1 calc R . .
C31 C 0.10518(17) -0.11576(13) 0.67338(13) 0.0242(5) Uani 1 1 d . . .
C31D C 0.36831(15) 0.39726(12) 0.52884(12) 0.0188(4) Uani 1 1 d . . .
C31A C -0.06809(14) 0.20096(12) 0.71382(12) 0.0192(4) Uani 1 1 d . . .
C31C C 0.48109(14) 0.37490(11) 0.88792(11) 0.0162(4) Uani 1 1 d . . .
C33B C 0.53083(15) 0.21242(13) 0.63993(14) 0.0238(5) Uani 1 1 d . . .
H33E H 0.5350 0.2644 0.6511 0.029 Uiso 1 1 calc R . .
C32 C 0.04672(19) -0.07837(15) 0.63135(14) 0.0315(6) Uani 1 1 d . . .
H32B H 0.0110 -0.0404 0.6554 0.038 Uiso 1 1 calc R . .
C32A C -0.14158(16) 0.23546(14) 0.68273(13) 0.0239(5) Uani 1 1 d . . .
H32C H -0.1381 0.2871 0.6867 0.029 Uiso 1 1 calc R . .
C32C C 0.53685(16) 0.31427(13) 0.87649(13) 0.0223(5) Uani 1 1 d . . .
H32D H 0.5136 0.2685 0.8852 0.027 Uiso 1 1 calc R . .
C32D C 0.32406(16) 0.45265(13) 0.50053(13) 0.0231(5) Uani 1 1 d . . .
H32E H 0.3315 0.5016 0.5266 0.028 Uiso 1 1 calc R . .
C33 C 0.0395(2) -0.09508(17) 0.55576(15) 0.0391(7) Uani 1 1 d . . .
H33A H -0.0020 -0.0695 0.5286 0.047 Uiso 1 1 calc R . .
C33A C -0.21910(16) 0.19583(15) 0.64643(14) 0.0283(5) Uani 1 1 d . . .
H33B H -0.2689 0.2203 0.6266 0.034 Uiso 1 1 calc R . .
C33C C 0.62531(17) 0.31980(14) 0.85264(14) 0.0272(5) Uani 1 1 d . . .
H33C H 0.6621 0.2779 0.8448 0.033 Uiso 1 1 calc R . .
C33D C 0.26895(18) 0.43772(14) 0.43447(13) 0.0279(5) Uani 1 1 d . . .
H33D H 0.2391 0.4763 0.4162 0.033 Uiso 1 1 calc R . .
C34B C 0.54266(16) 0.17670(14) 0.56924(14) 0.0254(5) Uani 1 1 d . . .
H34A H 0.5543 0.2038 0.5319 0.031 Uiso 1 1 calc R . .
C34 C 0.0921(2) -0.14878(18) 0.51966(15) 0.0430(8) Uani 1 1 d . . .
H34B H 0.0873 -0.1605 0.4677 0.052 Uiso 1 1 calc R . .
C34D C 0.25775(19) 0.36663(15) 0.39539(14) 0.0307(6) Uani 1 1 d . . .
H34C H 0.2203 0.3563 0.3504 0.037 Uiso 1 1 calc R . .
C34A C -0.22414(17) 0.12051(15) 0.63911(13) 0.0290(5) Uani 1 1 d . . .
H34D H -0.2773 0.0930 0.6142 0.035 Uiso 1 1 calc R . .
C34C C 0.66041(16) 0.38616(15) 0.84017(13) 0.0270(5) Uani 1 1 d . . .
H34E H 0.7212 0.3900 0.8239 0.032 Uiso 1 1 calc R . .
C35B C 0.53732(17) 0.10110(14) 0.55403(13) 0.0248(5) Uani 1 1 d . . .
H35A H 0.5455 0.0761 0.5058 0.030 Uiso 1 1 calc R . .
C35 C 0.1515(2) -0.18494(18) 0.55983(16) 0.0448(8) Uani 1 1 d . . .
H35B H 0.1889 -0.2214 0.5352 0.054 Uiso 1 1 calc R . .
C35A C -0.15170(18) 0.08545(14) 0.66810(14) 0.0300(5) Uani 1 1 d . . .
H35C H -0.1548 0.0336 0.6626 0.036 Uiso 1 1 calc R . .
C35D C 0.30169(19) 0.31093(14) 0.42261(13) 0.0292(5) Uani 1 1 d . . .
H35D H 0.2944 0.2622 0.3961 0.035 Uiso 1 1 calc R . .
C35C C 0.60641(16) 0.44694(13) 0.85155(12) 0.0241(5) Uani 1 1 d . . .
H35E H 0.6305 0.4928 0.8435 0.029 Uiso 1 1 calc R . .
C36B C 0.52007(15) 0.06107(12) 0.60880(12) 0.0191(4) Uani 1 1 d . . .
H36A H 0.5174 0.0091 0.5976 0.023 Uiso 1 1 calc R . .
C36 C 0.15822(19) -0.16927(15) 0.63648(15) 0.0337(6) Uani 1 1 d . . .
H36B H 0.1994 -0.1955 0.6633 0.040 Uiso 1 1 calc R . .
C36A C -0.07377(16) 0.12527(13) 0.70550(13) 0.0254(5) Uani 1 1 d . . .
H36C H -0.0244 0.1004 0.7254 0.030 Uiso 1 1 calc R . .
C36C C 0.51690(15) 0.44110(12) 0.87479(12) 0.0190(4) Uani 1 1 d . . .
H36D H 0.4800 0.4829 0.8817 0.023 Uiso 1 1 calc R . .
C36D C 0.35615(17) 0.32575(13) 0.48820(12) 0.0236(5) Uani 1 1 d . . .
H36E H 0.3858 0.2869 0.5061 0.028 Uiso 1 1 calc R . .
O2S O 0.33934(12) 0.10636(8) 0.95549(8) 0.0229(3) Uani 1 1 d . . .
O3S O 0.25208(15) 0.13561(10) 0.58136(9) 0.0358(4) Uani 1 1 d . . .
O4S O 0.86340(18) 0.62363(12) 0.78126(14) 0.0532(6) Uani 1 1 d . . .
O1S O 0.14608(12) 0.14331(11) 0.96749(9) 0.0308(4) Uani 1 1 d . . .
C1S C 0.1014(3) 0.21006(16) 0.99233(18) 0.0549(10) Uani 1 1 d . . .
H1SA H 0.1119 0.2456 0.9596 0.066 Uiso 1 1 calc R . .
H1SB H 0.1260 0.2323 1.0426 0.066 Uiso 1 1 calc R . .
C2S C 0.0004(3) 0.1896(2) 0.9908(2) 0.0657(12) Uani 1 1 d . . .
H2SA H -0.0333 0.1995 0.9457 0.079 Uiso 1 1 calc R . .
H2SB H -0.0277 0.2173 1.0338 0.079 Uiso 1 1 calc R . .
C3S C -0.0029(2) 0.1094(2) 0.9924(2) 0.0631(11) Uani 1 1 d . . .
H3SA H -0.0354 0.0991 1.0348 0.076 Uiso 1 1 calc R . .
H3SB H -0.0353 0.0813 0.9469 0.076 Uiso 1 1 calc R . .
C4S C 0.0964(3) 0.09066(17) 0.99876(17) 0.0532(10) Uani 1 1 d . . .
H4SA H 0.1185 0.0934 1.0507 0.064 Uiso 1 1 calc R . .
H4SB H 0.1048 0.0406 0.9718 0.064 Uiso 1 1 calc R . .
C5S C 0.35062(19) 0.03475(13) 0.97565(14) 0.0278(5) Uani 1 1 d . . .
H5SA H 0.4063 0.0116 0.9548 0.033 Uiso 1 1 calc R . .
H5SB H 0.2951 0.0020 0.9579 0.033 Uiso 1 1 calc R . .
C6S C 0.3621(2) 0.05000(17) 1.05805(16) 0.0431(7) Uani 1 1 d . . .
H6SA H 0.3997 0.0128 1.0768 0.052 Uiso 1 1 calc R . .
H6SB H 0.3008 0.0514 1.0794 0.052 Uiso 1 1 calc R . .
C7S C 0.4125(2) 0.12458(16) 1.07476(15) 0.0342(6) Uani 1 1 d . . .
H7SA H 0.4033 0.1501 1.1251 0.041 Uiso 1 1 calc R . .
H7SB H 0.4801 0.1206 1.0688 0.041 Uiso 1 1 calc R . .
C8S C 0.3662(2) 0.16307(14) 1.01835(13) 0.0334(6) Uani 1 1 d . . .
H8SA H 0.3108 0.1881 1.0373 0.040 Uiso 1 1 calc R . .
H8SB H 0.4101 0.1998 1.0051 0.040 Uiso 1 1 calc R . .
C9S C 0.2810(2) 0.13930(15) 0.51001(14) 0.0344(6) Uani 1 1 d . . .
H9SA H 0.3478 0.1549 0.5131 0.041 Uiso 1 1 calc R . .
H9SB H 0.2442 0.1750 0.4880 0.041 Uiso 1 1 calc R . .
C10S C 0.2654(3) 0.06580(19) 0.4655(2) 0.0674(12) Uani 1 1 d . . .
H10A H 0.3210 0.0512 0.4387 0.081 Uiso 1 1 calc R . .
H10B H 0.2111 0.0643 0.4295 0.081 Uiso 1 1 calc R . .
C11S C 0.2474(3) 0.01606(17) 0.5183(2) 0.0627(11) Uani 1 1 d . . .
H11A H 0.2020 -0.0243 0.4962 0.075 Uiso 1 1 calc R . .
H11B H 0.3059 -0.0050 0.5346 0.075 Uiso 1 1 calc R . .
C12S C 0.2087(2) 0.06503(14) 0.58024(15) 0.0351(6) Uani 1 1 d . . .
H12F H 0.1401 0.0664 0.5723 0.042 Uiso 1 1 calc R . .
H12G H 0.2240 0.0481 0.6270 0.042 Uiso 1 1 calc R . .
C13S C 0.9438(3) 0.6241(2) 0.8317(2) 0.0667(11) Uani 1 1 d . . .
H13F H 0.9290 0.6451 0.8822 0.080 Uiso 1 1 calc R . .
H13G H 0.9962 0.6535 0.8182 0.080 Uiso 1 1 calc R . .
C14S C 0.9681(3) 0.5478(2) 0.8267(3) 0.0807(14) Uani 1 1 d . . .
H14F H 0.9995 0.5393 0.8733 0.097 Uiso 1 1 calc R . .
H14G H 1.0089 0.5327 0.7864 0.097 Uiso 1 1 calc R . .
C15S C 0.8732(3) 0.5075(2) 0.8113(2) 0.0623(10) Uiso 1 1 d . . .
H15F H 0.8784 0.4557 0.7879 0.075 Uiso 1 1 calc R . .
H15G H 0.8398 0.5098 0.8563 0.075 Uiso 1 1 calc R . .
C16S C 0.8278(3) 0.54980(18) 0.7608(2) 0.0544(9) Uani 1 1 d . . .
H16F H 0.8415 0.5298 0.7098 0.065 Uiso 1 1 calc R . .
H16G H 0.7594 0.5474 0.7639 0.065 Uiso 1 1 calc R . .
O5S' O 0.9123(3) 0.4164(3) 0.3474(3) 0.0787(12) Uiso 0.70 1 d P A 1
C17' C 0.8981(6) 0.4333(4) 0.4259(4) 0.090(2) Uiso 0.70 1 d P A 1
H17C H 0.9318 0.4801 0.4481 0.108 Uiso 0.70 1 calc PR A 1
H17D H 0.8309 0.4390 0.4326 0.108 Uiso 0.70 1 calc PR A 1
C17S C 0.8523(8) 0.3939(7) 0.4043(6) 0.049(3) Uiso 0.30 1 d P A 2
H17A H 0.8430 0.4469 0.4077 0.059 Uiso 0.30 1 calc PR A 2
H17B H 0.7931 0.3699 0.4138 0.059 Uiso 0.30 1 calc PR A 2
O5S O 0.8816(15) 0.3608(12) 0.3287(11) 0.164(7) Uiso 0.30 1 d P A 2
C19S C 0.9986(4) 0.3411(4) 0.4105(3) 0.1017(18) Uani 1 1 d . A .
H19A H 1.0628 0.3620 0.4246 0.122 Uiso 1 1 calc R . .
H19B H 0.9967 0.2883 0.4127 0.122 Uiso 1 1 calc R . .
C18S C 0.9278(4) 0.3820(4) 0.4585(3) 0.115(2) Uani 1 1 d . . .
H18C H 0.8752 0.3501 0.4620 0.138 Uiso 0.70 1 d PR A 1
H18D H 0.9556 0.4004 0.5069 0.138 Uiso 0.70 1 d PR A 1
H18A H 0.9020 0.3513 0.4891 0.138 Uiso 0.30 1 d PR A 2
H18B H 0.9569 0.4250 0.4891 0.138 Uiso 0.30 1 d PR A 2
C20S C 0.9654(4) 0.3539(3) 0.3392(3) 0.1024(18) Uani 1 1 d . . .
H20C H 1.0178 0.3615 0.3117 0.123 Uiso 0.70 1 d PR A 1
H20D H 0.9283 0.3124 0.3129 0.123 Uiso 0.70 1 d PR A 1
H20A H 1.0040 0.3929 0.3280 0.123 Uiso 0.30 1 d PR A 2
H20B H 0.9750 0.3108 0.3039 0.123 Uiso 0.30 1 d PR A 2

loop_
_atom_site_aniso_label
_atom_site_aniso_U_11
_atom_site_aniso_U_22
_atom_site_aniso_U_33
_atom_site_aniso_U_23
_atom_site_aniso_U_13
_atom_site_aniso_U_12
Nd1 0.01412(5) 0.01242(5) 0.01332(5) 0.00093(4) 0.00267(4) -0.00100(4)
O1 0.0282(8) 0.0182(8) 0.0165(8) 0.0007(6) 0.0040(6) -0.0058(6)
O2 0.0278(8) 0.0174(7) 0.0166(7) 0.0020(6) 0.0015(6) -0.0053(6)
O3 0.0122(7) 0.0243(8) 0.0198(8) 0.0051(6) 0.0022(6) 0.0015(6)
O4 0.0184(7) 0.0247(8) 0.0247(8) 0.0071(7) 0.0060(6) 0.0032(6)
O5 0.0193(7) 0.0159(7) 0.0255(8) 0.0056(6) 0.0080(6) 0.0051(6)
O6 0.0198(7) 0.0172(7) 0.0216(8) 0.0046(6) 0.0064(6) 0.0009(6)
O7 0.0241(8) 0.0151(7) 0.0130(7) 0.0015(5) 0.0003(6) -0.0032(6)
O8 0.0219(8) 0.0147(7) 0.0153(7) 0.0032(6) 0.0012(6) -0.0025(6)
O9 0.0355(9) 0.0228(8) 0.0141(7) 0.0061(6) 0.0002(6) -0.0113(7)
O10 0.0263(8) 0.0212(8) 0.0190(8) 0.0061(6) -0.0018(6) -0.0067(7)
Na1 0.0208(4) 0.0168(4) 0.0143(4) 0.0006(3) 0.0021(3) -0.0030(3)
C1 0.0164(10) 0.0163(10) 0.0201(10) 0.0007(8) 0.0032(8) -0.0039(8)
C1B 0.0172(10) 0.0143(9) 0.0136(9) -0.0017(7) 0.0009(7) -0.0018(8)
C1A 0.0141(9) 0.0159(10) 0.0190(10) -0.0028(8) -0.0001(8) -0.0015(8)
C1D 0.0188(10) 0.0158(10) 0.0171(10) 0.0046(8) 0.0031(8) 0.0026(8)
C1C 0.0153(9) 0.0130(9) 0.0157(10) 0.0010(7) -0.0007(7) 0.0011(8)
C2 0.0221(10) 0.0151(10) 0.0178(10) -0.0015(8) 0.0059(8) -0.0042(8)
C2B 0.0147(9) 0.0141(9) 0.0164(10) 0.0020(7) 0.0035(7) 0.0014(8)
C2A 0.0137(9) 0.0192(10) 0.0191(10) 0.0009(8) 0.0017(8) 0.0011(8)
C2D 0.0233(11) 0.0135(9) 0.0155(10) 0.0042(8) 0.0026(8) 0.0001(8)
C2C 0.0174(10) 0.0125(9) 0.0141(9) 0.0004(7) 0.0008(7) -0.0014(8)
C11 0.0255(11) 0.0147(10) 0.0237(11) -0.0025(8) 0.0054(9) -0.0008(9)
C11B 0.0224(10) 0.0134(9) 0.0162(10) 0.0024(8) 0.0058(8) 0.0014(8)
C11A 0.0137(10) 0.0261(11) 0.0234(11) 0.0062(9) -0.0008(8) -0.0010(9)
C11C 0.0154(9) 0.0142(9) 0.0181(10) 0.0035(8) 0.0038(8) -0.0007(8)
C11D 0.0240(11) 0.0125(9) 0.0205(11) 0.0058(8) 0.0043(8) -0.0017(8)
C12 0.0334(13) 0.0236(12) 0.0341(14) 0.0064(10) 0.0131(11) 0.0037(10)
C12B 0.0305(12) 0.0191(11) 0.0266(12) 0.0013(9) -0.0032(10) 0.0055(10)
C12A 0.0196(11) 0.0320(13) 0.0248(12) 0.0078(10) 0.0012(9) 0.0058(10)
C12D 0.0259(11) 0.0184(10) 0.0210(11) 0.0051(8) 0.0023(9) -0.0007(9)
C12C 0.0255(11) 0.0179(11) 0.0235(11) -0.0028(9) 0.0005(9) 0.0007(9)
C13 0.0534(18) 0.0269(14) 0.0410(16) 0.0127(12) 0.0123(13) 0.0142(13)
C13B 0.0449(16) 0.0221(12) 0.0355(15) 0.0015(10) -0.0047(12) 0.0154(11)
C13A 0.0248(12) 0.0484(16) 0.0292(13) 0.0150(12) 0.0042(10) 0.0097(12)
C13D 0.0268(12) 0.0256(12) 0.0310(13) 0.0093(10) -0.0004(10) 0.0011(10)
C13C 0.0287(12) 0.0171(11) 0.0338(14) -0.0061(9) 0.0068(10) 0.0007(9)
C14 0.0493(17) 0.0335(15) 0.0378(16) 0.0015(12) -0.0010(13) 0.0213(13)
C14B 0.0425(15) 0.0134(11) 0.0324(13) 0.0011(9) 0.0071(11) 0.0032(10)
C14A 0.0306(14) 0.0515(18) 0.0379(16) 0.0237(14) -0.0016(11) -0.0067(13)
C14C 0.0261(12) 0.0184(11) 0.0409(15) 0.0059(10) 0.0086(10) 0.0070(9)
C14D 0.0255(12) 0.0246(12) 0.0419(15) 0.0114(11) 0.0101(11) 0.0063(10)
C15D 0.0345(13) 0.0251(12) 0.0310(13) 0.0078(10) 0.0148(11) 0.0076(10)
C15 0.0272(13) 0.0341(14) 0.0420(16) -0.0057(12) 0.0006(11) 0.0060(11)
C15B 0.0282(12) 0.0192(11) 0.0263(12) -0.0002(9) 0.0067(9) -0.0054(9)
C15A 0.0528(18) 0.0282(14) 0.0419(17) 0.0137(12) -0.0049(14) -0.0083(13)
C15C 0.0220(11) 0.0259(12) 0.0308(13) 0.0075(10) 0.0000(9) 0.0048(10)
C16 0.0251(12) 0.0263(12) 0.0325(13) -0.0002(10) 0.0042(10) -0.0029(10)
C16B 0.0198(10) 0.0175(10) 0.0247(11) 0.0022(8) 0.0062(9) 0.0006(8)
C16A 0.0395(15) 0.0244(13) 0.0329(14) 0.0050(10) 0.0014(11) -0.0016(11)
C16C 0.0192(10) 0.0171(10) 0.0192(10) 0.0004(8) 0.0011(8) -0.0007(8)
C16D 0.0302(12) 0.0187(11) 0.0203(11) 0.0069(8) 0.0054(9) 0.0014(9)
C21 0.0226(11) 0.0201(11) 0.0195(11) 0.0031(8) 0.0028(8) -0.0043(9)
C21E 0.0184(10) 0.0172(10) 0.0198(10) 0.0038(8) 0.0009(8) 0.0008(8)
C21B 0.0193(10) 0.0233(11) 0.0237(11) 0.0032(9) 0.0023(9) 0.0015(9)
C21D 0.0292(12) 0.0141(10) 0.0169(10) 0.0049(8) 0.0022(8) 0.0024(9)
C21A 0.0194(10) 0.0182(10) 0.0215(11) 0.0015(8) 0.0003(8) 0.0038(8)
C21C 0.0241(11) 0.0137(9) 0.0135(10) -0.0001(7) -0.0004(8) -0.0014(8)
C22 0.0303(13) 0.0263(13) 0.0353(14) -0.0077(10) 0.0084(11) -0.0077(11)
C22B 0.0184(11) 0.0269(12) 0.0338(13) 0.0058(10) -0.0019(9) -0.0001(9)
C22A 0.0258(12) 0.0225(12) 0.0305(13) -0.0020(10) 0.0010(10) 0.0009(10)
C22D 0.0401(14) 0.0203(12) 0.0350(14) 0.0088(10) 0.0160(11) 0.0035(11)
C22C 0.0261(11) 0.0198(11) 0.0192(11) 0.0020(8) -0.0023(9) -0.0037(9)
C23 0.0282(13) 0.0380(15) 0.0448(17) -0.0057(12) 0.0026(12) -0.0163(12)
C23B 0.0284(13) 0.0306(13) 0.0300(13) 0.0003(10) -0.0076(10) -0.0040(11)
C23A 0.0395(15) 0.0246(12) 0.0305(14) -0.0044(10) -0.0062(11) 0.0032(11)
C23C 0.0384(14) 0.0284(13) 0.0204(12) 0.0040(10) -0.0071(10) -0.0017(11)
C23D 0.0565(18) 0.0242(13) 0.0411(16) 0.0076(11) 0.0274(14) 0.0118(13)
C24 0.0184(11) 0.0485(17) 0.0370(15) 0.0075(12) 0.0003(10) -0.0042(11)
C24B 0.0326(13) 0.0329(14) 0.0218(12) -0.0022(10) -0.0008(10) -0.0041(11)
C24A 0.0455(16) 0.0372(15) 0.0255(13) -0.0062(11) 0.0021(11) 0.0175(13)
C24D 0.0650(19) 0.0157(11) 0.0239(13) 0.0030(9) 0.0109(12) 0.0073(12)
C24C 0.0519(17) 0.0305(13) 0.0153(11) 0.0055(10) 0.0004(11) -0.0011(12)
C25 0.0268(12) 0.0355(14) 0.0323(14) 0.0095(11) 0.0063(10) 0.0079(11)
C25D 0.0436(15) 0.0170(11) 0.0214(12) 0.0048(9) -0.0025(10) -0.0053(10)
C25A 0.0290(13) 0.0521(18) 0.0295(14) 0.0025(12) 0.0069(11) 0.0146(13)
C25C 0.0402(14) 0.0266(12) 0.0209(12) 0.0035(9) 0.0099(10) -0.0006(11)
C26 0.0278(12) 0.0216(11) 0.0223(11) 0.0058(9) 0.0036(9) -0.0003(9)
C26B 0.0204(11) 0.0273(12) 0.0207(11) 0.0020(9) 0.0016(8) 0.0000(9)
C26D 0.0304(12) 0.0197(11) 0.0174(11) 0.0059(8) 0.0005(9) -0.0001(9)
C26A 0.0190(11) 0.0346(13) 0.0255(12) 0.0005(10) 0.0028(9) 0.0050(10)
C26C 0.0285(12) 0.0219(11) 0.0170(10) 0.0017(8) 0.0027(9) -0.0016(9)
C31B 0.0118(9) 0.0158(10) 0.0198(10) 0.0037(8) 0.0022(7) 0.0002(8)
C32B 0.0158(10) 0.0205(11) 0.0233(11) 0.0033(8) 0.0038(8) 0.0025(8)
C31 0.0270(12) 0.0216(11) 0.0211(11) -0.0028(9) 0.0056(9) -0.0104(9)
C31D 0.0227(11) 0.0205(10) 0.0143(10) 0.0055(8) 0.0035(8) -0.0014(9)
C31A 0.0134(9) 0.0236(11) 0.0192(10) 0.0002(8) 0.0029(8) -0.0006(8)
C31C 0.0161(9) 0.0173(10) 0.0136(9) 0.0001(7) -0.0020(7) -0.0010(8)
C33B 0.0180(10) 0.0182(11) 0.0372(13) 0.0099(9) 0.0029(9) 0.0004(9)
C32 0.0381(14) 0.0306(13) 0.0237(12) 0.0013(10) 0.0018(10) -0.0071(11)
C32A 0.0186(11) 0.0269(12) 0.0254(12) 0.0034(9) -0.0006(9) 0.0003(9)
C32C 0.0226(11) 0.0191(11) 0.0238(11) 0.0010(9) -0.0002(9) 0.0009(9)
C32D 0.0261(12) 0.0218(11) 0.0232(11) 0.0083(9) 0.0032(9) -0.0003(9)
C33 0.0445(16) 0.0462(17) 0.0243(13) 0.0046(12) -0.0014(11) -0.0158(14)
C33A 0.0163(11) 0.0424(15) 0.0261(12) 0.0072(11) -0.0013(9) -0.0001(10)
C33C 0.0206(11) 0.0307(13) 0.0272(12) -0.0032(10) -0.0003(9) 0.0067(10)
C33D 0.0297(13) 0.0309(13) 0.0255(12) 0.0139(10) -0.0032(10) 0.0006(10)
C34B 0.0194(11) 0.0319(13) 0.0287(12) 0.0162(10) 0.0018(9) -0.0023(10)
C34 0.0452(17) 0.0573(19) 0.0202(13) -0.0067(12) 0.0049(12) -0.0217(15)
C34D 0.0339(14) 0.0366(14) 0.0213(12) 0.0087(10) -0.0051(10) -0.0060(11)
C34A 0.0215(11) 0.0402(15) 0.0223(12) 0.0003(10) 0.0000(9) -0.0107(10)
C34C 0.0170(11) 0.0400(14) 0.0221(12) 0.0012(10) 0.0014(9) -0.0029(10)
C35B 0.0255(12) 0.0312(13) 0.0176(11) 0.0055(9) 0.0015(9) -0.0041(10)
C35 0.0439(17) 0.0505(18) 0.0331(16) -0.0146(13) 0.0154(13) -0.0031(14)
C35A 0.0282(13) 0.0267(13) 0.0319(14) -0.0010(10) -0.0002(10) -0.0069(10)
C35D 0.0405(14) 0.0278(13) 0.0177(11) 0.0022(9) -0.0001(10) -0.0064(11)
C35C 0.0245(11) 0.0255(12) 0.0200(11) 0.0010(9) -0.0002(9) -0.0095(9)
C36B 0.0196(10) 0.0173(10) 0.0193(11) 0.0009(8) 0.0011(8) -0.0029(8)
C36 0.0312(13) 0.0364(15) 0.0295(14) -0.0056(11) 0.0065(11) -0.0015(11)
C36A 0.0208(11) 0.0257(12) 0.0274(12) -0.0003(9) 0.0003(9) -0.0009(9)
C36C 0.0196(10) 0.0177(10) 0.0179(10) -0.0006(8) 0.0003(8) -0.0042(8)
C36D 0.0329(13) 0.0197(11) 0.0194(11) 0.0062(9) 0.0027(9) -0.0003(9)
O2S 0.0342(9) 0.0183(8) 0.0167(8) 0.0045(6) -0.0015(6) 0.0073(7)
O3S 0.0580(13) 0.0269(9) 0.0189(9) -0.0033(7) 0.0045(8) -0.0136(9)
O4S 0.0648(16) 0.0385(12) 0.0583(15) 0.0143(11) 0.0045(12) 0.0024(11)
O1S 0.0264(9) 0.0433(11) 0.0205(9) -0.0019(7) 0.0077(7) -0.0004(8)
C1S 0.093(3) 0.0269(14) 0.0445(18) -0.0069(13) 0.0454(19) -0.0075(16)
C2S 0.066(2) 0.093(3) 0.059(2) 0.047(2) 0.0436(19) 0.049(2)
C3S 0.0474(19) 0.076(3) 0.055(2) -0.0206(19) 0.0280(17) -0.0281(19)
C4S 0.097(3) 0.0387(16) 0.0358(16) 0.0213(13) 0.0399(17) 0.0302(18)
C5S 0.0337(13) 0.0228(12) 0.0299(13) 0.0132(10) -0.0002(10) 0.0057(10)
C6S 0.062(2) 0.0404(16) 0.0298(15) 0.0183(12) -0.0031(13) -0.0018(15)
C7S 0.0353(14) 0.0421(16) 0.0259(13) 0.0116(11) -0.0061(11) 0.0003(12)
C8S 0.0519(17) 0.0266(13) 0.0191(12) 0.0008(10) -0.0090(11) 0.0057(12)
C9S 0.0481(16) 0.0290(13) 0.0259(13) 0.0030(10) 0.0095(11) -0.0021(12)
C10S 0.110(3) 0.0443(19) 0.0420(19) -0.0129(15) 0.037(2) -0.029(2)
C11S 0.113(3) 0.0282(16) 0.048(2) -0.0001(14) 0.038(2) -0.0013(18)
C12S 0.0485(16) 0.0276(13) 0.0274(13) 0.0018(10) 0.0047(12) -0.0102(12)
C13S 0.051(2) 0.057(2) 0.081(3) -0.012(2) 0.002(2) -0.0079(18)
C14S 0.052(2) 0.058(3) 0.122(4) 0.004(2) -0.033(2) 0.000(2)
C16S 0.064(2) 0.0414(18) 0.052(2) 0.0036(15) -0.0175(17) -0.0052(16)
C19S 0.071(3) 0.149(5) 0.086(4) 0.018(4) 0.008(3) 0.022(3)
C18S 0.093(4) 0.170(6) 0.079(4) 0.004(4) 0.016(3) 0.055(4)
C20S 0.110(5) 0.125(5) 0.082(4) 0.035(3) 0.025(3) 0.042(4)

loop_
_atom_type_symbol
_atom_type_description
_atom_type_scat_dispersion_real
_atom_type_scat_dispersion_imag
_atom_type_scat_source
C C 0.0033 0.0016 'International Tables Vol C Tables 4.2.6.8 and 6.1.1.4'
H H 0.0000 0.0000 'International Tables Vol C Tables 4.2.6.8 and 6.1.1.4'
O O 0.0106 0.0060 'International Tables Vol C Tables 4.2.6.8 and 6.1.1.4'
Nd Nd -0.1943 3.0179 'International Tables Vol C Tables 4.2.6.8 and 6.1.1.4'
Na Na 0.0362 0.0249 'International Tables Vol C Tables 4.2.6.8 and 6.1.1.4'

loop_
_geom_angle_atom_site_label_1
_geom_angle_atom_site_label_2
_geom_angle_atom_site_label_3
_geom_angle
O8 Nd1 O4 92.03(6)
O8 Nd1 O1 157.65(5)
O4 Nd1 O1 87.55(6)
O8 Nd1 O5 78.82(6)
O4 Nd1 O5 122.84(5)
O1 Nd1 O5 119.80(6)
O8 Nd1 O2 148.77(5)
O4 Nd1 O2 78.65(6)
O1 Nd1 O2 52.70(5)
O5 Nd1 O2 81.46(6)
O8 Nd1 O3 75.45(5)
O4 Nd1 O3 51.97(5)
O1 Nd1 O3 120.46(6)
O5 Nd1 O3 71.29(5)
O2 Nd1 O3 75.39(5)
O8 Nd1 O2S 77.86(6)
O4 Nd1 O2S 135.41(6)
O1 Nd1 O2S 86.80(6)
O5 Nd1 O2S 97.94(6)
O2 Nd1 O2S 129.04(5)
O3 Nd1 O2S 152.68(5)
O8 Nd1 O6 110.61(5)
O4 Nd1 O6 152.65(6)
O1 Nd1 O6 77.26(5)
O5 Nd1 O6 51.52(5)
O2 Nd1 O6 74.05(6)
O3 Nd1 O6 117.74(5)
O2S Nd1 O6 67.02(5)
O8 Nd1 O1S 85.22(6)
O4 Nd1 O1S 67.41(6)
O1 Nd1 O1S 73.99(6)
O5 Nd1 O1S 161.07(6)
O2 Nd1 O1S 117.23(6)
O3 Nd1 O1S 114.53(6)
O2S Nd1 O1S 68.52(6)
O6 Nd1 O1S 127.62(6)
O8 Nd1 C1 174.28(6)
O4 Nd1 C1 83.82(6)
O1 Nd1 C1 26.49(6)
O5 Nd1 C1 100.10(6)
O2 Nd1 C1 26.30(6)
O3 Nd1 C1 98.86(6)
O2S Nd1 C1 107.86(6)
O6 Nd1 C1 72.41(6)
O1S Nd1 C1 96.76(7)
O8 Nd1 C1A 81.33(6)
O4 Nd1 C1A 26.13(6)
O1 Nd1 C1A 106.42(6)
O5 Nd1 C1A 97.21(6)
O2 Nd1 C1A 77.38(6)
O3 Nd1 C1A 25.96(5)
O2S Nd1 C1A 151.27(6)
O6 Nd1 C1A 140.02(6)
O1S Nd1 C1A 90.31(6)
C1 Nd1 C1A 93.27(7)
O8 Nd1 C1B 93.41(6)
O4 Nd1 C1B 144.16(6)
O1 Nd1 C1B 99.97(6)
O5 Nd1 C1B 25.86(5)
O2 Nd1 C1B 78.49(6)
O3 Nd1 C1B 95.50(6)
O2S Nd1 C1B 80.28(6)
O6 Nd1 C1B 25.82(5)
O1S Nd1 C1B 148.37(6)
C1 Nd1 C1B 87.71(6)
C1A Nd1 C1B 120.79(6)
C1 O1 Nd1 93.28(13)
C1 O2 Nd1 92.04(13)
C1A O3 Na1 162.71(15)
C1A O3 Nd1 91.44(13)
Na1 O3 Nd1 103.79(6)
C1A O4 Nd1 94.82(13)
C1B O5 Na1 158.99(14)
C1B O5 Nd1 94.70(12)
Na1 O5 Nd1 103.64(6)
C1B O6 Nd1 91.40(12)
C1C O7 Na1 135.11(14)
C1C O8 Nd1 138.15(13)
C1D O9 H9O 112.2
C1D O10 Na1 131.86(14)
O3S Na1 O3 98.64(8)
O3S Na1 O7 176.18(7)
O3 Na1 O7 85.18(7)
O3S Na1 O5 99.12(7)
O3 Na1 O5 79.03(6)
O7 Na1 O5 81.57(6)
O3S Na1 O10 93.71(7)
O3 Na1 O10 132.64(7)
O7 Na1 O10 83.62(6)
O5 Na1 O10 143.46(7)
O3S Na1 Nd1 109.13(6)
O3 Na1 Nd1 40.58(4)
O7 Na1 Nd1 73.80(5)
O5 Na1 Nd1 39.66(4)
O10 Na1 Nd1 156.56(5)
O2 C1 O1 121.6(2)
O2 C1 C2 120.97(19)
O1 C1 C2 117.44(19)
O2 C1 Nd1 61.66(11)
O1 C1 Nd1 60.23(11)
C2 C1 Nd1 173.54(15)
O6 C1B O5 121.62(19)
O6 C1B C2B 118.33(18)
O5 C1B C2B 120.00(18)
O6 C1B Nd1 62.78(11)
O5 C1B Nd1 59.44(11)
C2B C1B Nd1 169.74(14)
O3 C1A O4 121.2(2)
O3 C1A C2A 121.62(19)
O4 C1A C2A 117.17(18)
O3 C1A Nd1 62.60(11)
O4 C1A Nd1 59.05(11)
C2A C1A Nd1 171.38(14)
O10 C1D O9 123.4(2)
O10 C1D C2D 124.09(19)
O9 C1D C2D 112.49(18)
O7 C1C O8 124.46(19)
O7 C1C C2C 115.82(18)
O8 C1C C2C 119.72(18)
C11 C2 C21 112.94(18)
C11 C2 C31 113.29(18)
C21 C2 C31 105.58(18)
C11 C2 C1 104.67(18)
C21 C2 C1 109.59(17)
C31 C2 C1 110.85(18)
C11B C2B C31B 110.66(17)
C11B C2B C21E 113.56(17)
C31B C2B C21E 107.20(17)
C11B C2B C1B 107.12(17)
C31B C2B C1B 110.39(16)
C21E C2B C1B 107.89(16)
C31A C2A C21A 112.13(18)
C31A C2A C11A 106.92(18)
C21A C2A C11A 112.58(18)
C31A C2A C1A 109.33(17)
C21A C2A C1A 104.68(17)
C11A C2A C1A 111.24(17)
C31D C2D C21D 110.59(18)
C31D C2D C11D 111.72(18)
C21D C2D C11D 110.62(18)
C31D C2D C1D 108.56(17)
C21D C2D C1D 108.44(17)
C11D C2D C1D 106.75(16)
C21C C2C C31C 111.19(17)
C21C C2C C11C 109.22(17)
C31C C2C C11C 110.31(17)
C21C C2C C1C 111.27(17)
C31C C2C C1C 105.34(16)
C11C C2C C1C 109.45(16)
C12 C11 C16 117.5(2)
C12 C11 C2 124.4(2)
C16 C11 C2 118.0(2)
C12B C11B C16B 118.0(2)
C12B C11B C2B 123.7(2)
C16B C11B C2B 118.09(19)
C16A C11A C12A 118.0(2)
C16A C11A C2A 123.2(2)
C12A C11A C2A 118.7(2)
C16C C11C C12C 117.6(2)
C16C C11C C2C 124.02(19)
C12C C11C C2C 118.31(19)
C16D C11D C12D 117.6(2)
C16D C11D C2D 122.5(2)
C12D C11D C2D 119.95(19)
C11 C12 C13 120.9(3)
C11 C12 H12A 119.5
C13 C12 H12A 119.5
C11B C12B C13B 120.5(2)
C11B C12B H12B 119.8
C13B C12B H12B 119.8
C13A C12A C11A 121.2(2)
C13A C12A H12C 119.4
C11A C12A H12C 119.4
C13D C12D C11D 120.9(2)
C13D C12D H12D 119.6
C11D C12D H12D 119.6
C13C C12C C11C 121.4(2)
C13C C12C H12E 119.3
C11C C12C H12E 119.3
C14 C13 C12 120.7(3)
C14 C13 H13A 119.6
C12 C13 H13A 119.6
C14B C13B C12B 120.9(2)
C14B C13B H13B 119.6
C12B C13B H13B 119.6
C14A C13A C12A 120.0(3)
C14A C13A H13C 120.0
C12A C13A H13C 120.0
C14D C13D C12D 120.7(2)
C14D C13D H13D 119.6
C12D C13D H13D 119.6
C14C C13C C12C 120.3(2)
C14C C13C H13E 119.9
C12C C13C H13E 119.9
C13 C14 C15 119.0(3)
C13 C14 H14A 120.5
C15 C14 H14A 120.5
C13B C14B C15B 119.2(2)
C13B C14B H14B 120.4
C15B C14B H14B 120.4
C15A C14A C13A 119.9(3)
C15A C14A H14C 120.0
C13A C14A H14C 120.0
C13C C14C C15C 119.3(2)
C13C C14C H14D 120.4
C15C C14C H14D 120.4
C15D C14D C13D 119.1(2)
C15D C14D H14E 120.5
C13D C14D H14E 120.5
C14D C15D C16D 120.5(2)
C14D C15D H15A 119.7
C16D C15D H15A 119.7
C16 C15 C14 120.2(3)
C16 C15 H15B 119.9
C14 C15 H15B 119.9
C14B C15B C16B 120.0(2)
C14B C15B H15C 120.0
C16B C15B H15C 120.0
C14A C15A C16A 120.4(3)
C14A C15A H15D 119.8
C16A C15A H15D 119.8
C14C C15C C16C 120.7(2)
C14C C15C H15E 119.7
C16C C15C H15E 119.7
C15 C16 C11 121.6(3)
C15 C16 H16A 119.2
C11 C16 H16A 119.2
C15B C16B C11B 121.5(2)
C15B C16B H16B 119.3
C11B C16B H16B 119.3
C11A C16A C15A 120.5(3)
C11A C16A H16C 119.8
C15A C16A H16C 119.8
C11C C16C C15C 120.7(2)
C11C C16C H16D 119.7
C15C C16C H16D 119.7
C11D C16D C15D 121.2(2)
C11D C16D H16E 119.4
C15D C16D H16E 119.4
C26 C21 C22 118.0(2)
C26 C21 C2 123.1(2)
C22 C21 C2 118.8(2)
C26B C21E C21B 117.5(2)
C26B C21E C2B 123.51(19)
C21B C21E C2B 118.87(19)
C22B C21B C21E 121.5(2)
C22B C21B H21A 119.3
C21E C21B H21A 119.3
C22D C21D C26D 118.3(2)
C22D C21D C2D 120.0(2)
C26D C21D C2D 121.7(2)
C26A C21A C22A 117.8(2)
C26A C21A C2A 123.8(2)
C22A C21A C2A 118.3(2)
C22C C21C C26C 117.9(2)
C22C C21C C2C 123.2(2)
C26C C21C C2C 118.86(19)
C23 C22 C21 121.5(2)
C23 C22 H22A 119.3
C21 C22 H22A 119.3
C23B C22B C21B 120.3(2)
C23B C22B H22B 119.9
C21B C22B H22B 119.9
C23A C22A C21A 121.5(2)
C23A C22A H22C 119.3
C21A C22A H22C 119.3
C21D C22D C23D 121.1(2)
C21D C22D H22D 119.4
C23D C22D H22D 119.4
C21C C22C C23C 121.3(2)
C21C C22C H22E 119.4
C23C C22C H22E 119.4
C22 C23 C24 119.9(3)
C22 C23 H23A 120.1
C24 C23 H23A 120.1
C22B C23B C24B 119.2(2)
C22B C23B H23B 120.4
C24B C23B H23B 120.4
C22A C23A C24A 119.8(3)
C22A C23A H23C 120.1
C24A C23A H23C 120.1
C24C C23C C22C 120.1(2)
C24C C23C H23D 120.0
C22C C23C H23D 120.0
C24D C23D C22D 120.0(3)
C24D C23D H23E 120.0
C22D C23D H23E 120.0
C23 C24 C25 119.5(2)
C23 C24 H24A 120.2
C25 C24 H24A 120.2
C23B C24B C26B 120.9(2)
C23B C24B H24B 119.6
C26B C24B H24B 119.6
C25A C24A C23A 119.4(2)
C25A C24A H24C 120.3
C23A C24A H24C 120.3
C25D C24D C23D 119.6(2)
C25D C24D H24D 120.2
C23D C24D H24D 120.2
C23C C24C C25C 119.6(2)
C23C C24C H24E 120.2
C25C C24C H24E 120.2
C24 C25 C26 120.4(2)
C24 C25 H25A 119.8
C26 C25 H25A 119.8
C24D C25D C26D 120.3(2)
C24D C25D H25B 119.8
C26D C25D H25B 119.8
C24A C25A C26A 120.8(3)
C24A C25A H25C 119.6
C26A C25A H25C 119.6
C26C C25C C24C 120.3(2)
C26C C25C H25D 119.9
C24C C25C H25D 119.9
C21 C26 C25 120.7(2)
C21 C26 H26A 119.6
C25 C26 H26A 119.6
C21E C26B C24B 120.7(2)
C21E C26B H26B 119.6
C24B C26B H26B 119.6
C21D C26D C25D 120.6(2)
C21D C26D H26C 119.7
C25D C26D H26C 119.7
C21A C26A C25A 120.6(2)
C21A C26A H26D 119.7
C25A C26A H26D 119.7
C25C C26C C21C 120.8(2)
C25C C26C H26E 119.6
C21C C26C H26E 119.6
C36B C31B C32B 118.1(2)
C36B C31B C2B 123.22(19)
C32B C31B C2B 118.67(19)
C33B C32B C31B 120.8(2)
C33B C32B H32A 119.6
C31B C32B H32A 119.6
C36 C31 C32 117.5(2)
C36 C31 C2 123.9(2)
C32 C31 C2 118.6(2)
C32D C31D C36D 117.6(2)
C32D C31D C2D 122.0(2)
C36D C31D C2D 120.4(2)
C36A C31A C32A 118.1(2)
C36A C31A C2A 123.6(2)
C32A C31A C2A 118.3(2)
C36C C31C C32C 118.2(2)
C36C C31C C2C 123.29(19)
C32C C31C C2C 118.47(19)
C32B C33B C34B 120.7(2)
C32B C33B H33E 119.7
C34B C33B H33E 119.7
C33 C32 C31 121.8(3)
C33 C32 H32B 119.1
C31 C32 H32B 119.1
C33A C32A C31A 121.3(2)
C33A C32A H32C 119.3
C31A C32A H32C 119.3
C33C C32C C31C 121.1(2)
C33C C32C H32D 119.4
C31C C32C H32D 119.4
C31D C32D C33D 121.3(2)
C31D C32D H32E 119.4
C33D C32D H32E 119.4
C34 C33 C32 120.2(3)
C34 C33 H33A 119.9
C32 C33 H33A 119.9
C34A C33A C32A 119.9(2)
C34A C33A H33B 120.1
C32A C33A H33B 120.1
C34C C33C C32C 120.1(2)
C34C C33C H33C 119.9
C32C C33C H33C 119.9
C34D C33D C32D 120.1(2)
C34D C33D H33D 119.9
C32D C33D H33D 119.9
C35B C34B C33B 119.0(2)
C35B C34B H34A 120.5
C33B C34B H34A 120.5
C35 C34 C33 119.0(3)
C35 C34 H34B 120.5
C33 C34 H34B 120.5
C35D C34D C33D 119.3(2)
C35D C34D H34C 120.3
C33D C34D H34C 120.3
C35A C34A C33A 119.7(2)
C35A C34A H34D 120.2
C33A C34A H34D 120.2
C33C C34C C35C 119.6(2)
C33C C34C H34E 120.2
C35C C34C H34E 120.2
C34B C35B C36B 120.7(2)
C34B C35B H35A 119.7
C36B C35B H35A 119.7
C34 C35 C36 121.3(3)
C34 C35 H35B 119.4
C36 C35 H35B 119.4
C34A C35A C36A 120.7(2)
C34A C35A H35C 119.7
C36A C35A H35C 119.7
C34D C35D C36D 120.5(2)
C34D C35D H35D 119.7
C36D C35D H35D 119.7
C34C C35C C36C 120.2(2)
C34C C35C H35E 119.9
C36C C35C H35E 119.9
C31B C36B C35B 120.8(2)
C31B C36B H36A 119.6
C35B C36B H36A 119.6
C31 C36 C35 120.3(3)
C31 C36 H36B 119.8
C35 C36 H36B 119.8
C31A C36A C35A 120.3(2)
C31A C36A H36C 119.8
C35A C36A H36C 119.8
C31C C36C C35C 120.7(2)
C31C C36C H36D 119.6
C35C C36C H36D 119.6
C35D C36D C31D 121.2(2)
C35D C36D H36E 119.4
C31D C36D H36E 119.4
C8S O2S C5S 109.46(17)
C8S O2S Nd1 125.51(13)
C5S O2S Nd1 120.77(14)
C12S O3S C9S 109.16(19)
C12S O3S Na1 121.02(15)
C9S O3S Na1 128.25(16)
C16S O4S C13S 107.5(3)
C4S O1S C1S 103.6(2)
C4S O1S Nd1 127.53(16)
C1S O1S Nd1 122.13(16)
O1S C1S C2S 105.8(3)
O1S C1S H1SA 110.6
C2S C1S H1SA 110.6
O1S C1S H1SB 110.6
C2S C1S H1SB 110.6
H1SA C1S H1SB 108.7
C1S C2S C3S 104.7(3)
C1S C2S H2SA 110.8
C3S C2S H2SA 110.8
C1S C2S H2SB 110.8
C3S C2S H2SB 110.8
H2SA C2S H2SB 108.9
C4S C3S C2S 104.5(3)
C4S C3S H3SA 110.9
C2S C3S H3SA 110.9
C4S C3S H3SB 110.9
C2S C3S H3SB 110.9
H3SA C3S H3SB 108.9
O1S C4S C3S 105.6(3)
O1S C4S H4SA 110.6
C3S C4S H4SA 110.6
O1S C4S H4SB 110.6
C3S C4S H4SB 110.6
H4SA C4S H4SB 108.8
O2S C5S C6S 104.7(2)
O2S C5S H5SA 110.8
C6S C5S H5SA 110.8
O2S C5S H5SB 110.8
C6S C5S H5SB 110.8
H5SA C5S H5SB 108.9
C5S C6S C7S 102.6(2)
C5S C6S H6SA 111.2
C7S C6S H6SA 111.2
C5S C6S H6SB 111.2
C7S C6S H6SB 111.2
H6SA C6S H6SB 109.2
C8S C7S C6S 102.3(2)
C8S C7S H7SA 111.3
C6S C7S H7SA 111.3
C8S C7S H7SB 111.3
C6S C7S H7SB 111.3
H7SA C7S H7SB 109.2
O2S C8S C7S 105.7(2)
O2S C8S H8SA 110.6
C7S C8S H8SA 110.6
O2S C8S H8SB 110.6
C7S C8S H8SB 110.6
H8SA C8S H8SB 108.7
O3S C9S C10S 107.1(2)
O3S C9S H9SA 110.3
C10S C9S H9SA 110.3
O3S C9S H9SB 110.3
C10S C9S H9SB 110.3
H9SA C9S H9SB 108.5
C9S C10S C11S 105.7(3)
C9S C10S H10A 110.6
C11S C10S H10A 110.6
C9S C10S H10B 110.6
C11S C10S H10B 110.6
H10A C10S H10B 108.7
C12S C11S C10S 103.4(3)
C12S C11S H11A 111.1
C10S C11S H11A 111.1
C12S C11S H11B 111.1
C10S C11S H11B 111.1
H11A C11S H11B 109.1
O3S C12S C11S 105.1(2)
O3S C12S H12F 110.7
C11S C12S H12F 110.7
O3S C12S H12G 110.7
C11S C12S H12G 110.7
H12F C12S H12G 108.8
O4S C13S C14S 106.1(3)
O4S C13S H13F 110.5
C14S C13S H13F 110.5
O4S C13S H13G 110.5
C14S C13S H13G 110.5
H13F C13S H13G 108.7
C13S C14S C15S 102.2(3)
C13S C14S H14F 111.3
C15S C14S H14F 111.3
C13S C14S H14G 111.3
C15S C14S H14G 111.3
H14F C14S H14G 109.2
C16S C15S C14S 100.5(3)
C16S C15S H15F 111.7
C14S C15S H15F 111.7
C16S C15S H15G 111.7
C14S C15S H15G 111.7
H15F C15S H15G 109.4
O4S C16S C15S 107.6(3)
O4S C16S H16F 110.2
C15S C16S H16F 110.2
O4S C16S H16G 110.2
C15S C16S H16G 110.2
H16F C16S H16G 108.5
C20S O5S' C17' 104.7(5)
C20S O5S' H20A 39.3
C17' O5S' H20A 116.5
C18S C17' O5S' 110.8(6)
C18S C17' H17C 109.5
O5S' C17' H17C 109.5
C18S C17' H17D 109.5
O5S' C17' H17D 109.5
H17C C17' H17D 108.1
C18S C17' H18B 40.8
O5S' C17' H18B 131.5
H17C C17' H18B 69.1
H17D C17' H18B 117.0
C18S C17S O5S 107.3(11)
C18S C17S H17A 110.3
O5S C17S H17A 110.3
C18S C17S H17B 110.3
O5S C17S H17B 110.3
H17A C17S H17B 108.5
C18S C17S H18C 37.8
O5S C17S H18C 114.6
H17A C17S H18C 131.1
H17B C17S H18C 73.2
C20S O5S C17S 103.5(15)
C20S O5S H20D 47.6
C17S O5S H20D 128.4
C20S C19S C18S 100.9(5)
C20S C19S H19A 111.6
C18S C19S H19A 111.6
C20S C19S H19B 111.6
C18S C19S H19B 111.6
H19A C19S H19B 109.4
C17' C18S C17S 40.7(5)
C17' C18S C19S 106.9(6)
C17S C18S C19S 103.0(6)
C17' C18S H18C 107.5
C17S C18S H18C 71.4
C19S C18S H18C 110.5
C17' C18S H18D 112.5
C17S C18S H18D 143.2
C19S C18S H18D 110.7
H18C C18S H18D 108.6
C17' C18S H18A 135.8
C17S C18S H18A 107.4
C19S C18S H18A 110.7
H18C C18S H18A 37.2
H18D C18S H18A 74.4
C17' C18S H18B 77.9
C17S C18S H18B 116.5
C19S C18S H18B 110.5
H18C C18S H18B 134.7
H18D C18S H18B 37.2
H18A C18S H18B 108.6
O5S C20S O5S' 48.9(10)
O5S C20S C19S 117.0(11)
O5S' C20S C19S 109.3(5)
O5S C20S H20C 133.2
O5S' C20S H20C 109.3
C19S C20S H20C 109.2
O5S C20S H20D 62.1
O5S' C20S H20D 110.0
C19S C20S H20D 110.6
H20C C20S H20D 108.4
O5S C20S H20A 114.6
O5S' C20S H20A 73.1
C19S C20S H20A 107.5
H20C C20S H20A 39.7
H20D C20S H20A 137.7
O5S C20S H20B 101.7
O5S' C20S H20B 140.5
C19S C20S H20B 108.1
H20C C20S H20B 69.3
H20D C20S H20B 42.9
H20A C20S H20B 107.3

loop_
_geom_bond_atom_site_label_1
_geom_bond_atom_site_label_2
_geom_bond_distance
Nd1 O8 2.4450(16)
Nd1 O4 2.4610(16)
Nd1 O1 2.4649(17)
Nd1 O5 2.4902(16)
Nd1 O2 2.4969(18)
Nd1 O3 2.5396(17)
Nd1 O2S 2.5428(17)
Nd1 O6 2.5637(17)
Nd1 O1S 2.6040(18)
Nd1 C1 2.835(2)
Nd1 C1A 2.860(2)
Nd1 C1B 2.882(2)
O1 C1 1.267(3)
O2 C1 1.257(3)
O3 C1A 1.252(3)
O3 Na1 2.2745(18)
O4 C1A 1.264(3)
O5 C1B 1.261(3)
O5 Na1 2.3320(18)
O6 C1B 1.256(3)
O7 C1C 1.256(2)
O7 Na1 2.2932(18)
O8 C1C 1.261(3)
O9 C1D 1.316(3)
O9 H9O 0.8500
O10 C1D 1.206(3)
O10 Na1 2.3409(18)
Na1 O3S 2.273(2)
C1 C2 1.551(3)
C1B C2B 1.559(3)
C1A C2A 1.553(3)
C1D C2D 1.561(3)
C1C C2C 1.568(3)
C2 C11 1.539(3)
C2 C21 1.541(3)
C2 C31 1.546(3)
C2B C11B 1.536(3)
C2B C31B 1.541(3)
C2B C21E 1.546(3)
C2A C31A 1.535(3)
C2A C21A 1.540(3)
C2A C11A 1.540(3)
C2D C31D 1.534(3)
C2D C21D 1.542(3)
C2D C11D 1.550(3)
C2C C21C 1.536(3)
C2C C31C 1.544(3)
C2C C11C 1.547(3)
C11 C12 1.391(3)
C11 C16 1.398(3)
C11B C12B 1.384(3)
C11B C16B 1.400(3)
C11A C16A 1.389(3)
C11A C12A 1.394(3)
C11C C16C 1.393(3)
C11C C12C 1.398(3)
C11D C16D 1.390(3)
C11D C12D 1.400(3)
C12 C13 1.392(4)
C12 H12A 0.9500
C12B C13B 1.401(3)
C12B H12B 0.9500
C12A C13A 1.384(4)
C12A H12C 0.9500
C12D C13D 1.388(3)
C12D H12D 0.9500
C12C C13C 1.388(3)
C12C H12E 0.9500
C13 C14 1.380(4)
C13 H13A 0.9500
C13B C14B 1.379(4)
C13B H13B 0.9500
C13A C14A 1.380(4)
C13A H13C 0.9500
C13D C14D 1.382(4)
C13D H13D 0.9500
C13C C14C 1.376(4)
C13C H13E 0.9500
C14 C15 1.388(4)
C14 H14A 0.9500
C14B C15B 1.384(4)
C14B H14B 0.9500
C14A C15A 1.369(4)
C14A H14C 0.9500
C14C C15C 1.384(4)
C14C H14D 0.9500
C14D C15D 1.375(4)
C14D H14E 0.9500
C15D C16D 1.395(3)
C15D H15A 0.9500
C15 C16 1.381(4)
C15 H15B 0.9500
C15B C16B 1.388(3)
C15B H15C 0.9500
C15A C16A 1.399(4)
C15A H15D 0.9500
C15C C16C 1.394(3)
C15C H15E 0.9500
C16 H16A 0.9500
C16B H16B 0.9500
C16A H16C 0.9500
C16C H16D 0.9500
C16D H16E 0.9500
C21 C26 1.387(3)
C21 C22 1.400(3)
C21E C26B 1.389(3)
C21E C21B 1.400(3)
C21B C22B 1.388(3)
C21B H21A 0.9500
C21D C22D 1.386(3)
C21D C26D 1.392(3)
C21A C26A 1.388(3)
C21A C22A 1.401(3)
C21C C22C 1.388(3)
C21C C26C 1.403(3)
C22 C23 1.379(4)
C22 H22A 0.9500
C22B C23B 1.378(4)
C22B H22B 0.9500
C22A C23A 1.382(3)
C22A H22C 0.9500
C22D C23D 1.390(4)
C22D H22D 0.9500
C22C C23C 1.389(3)
C22C H22E 0.9500
C23 C24 1.383(4)
C23 H23A 0.9500
C23B C24B 1.378(4)
C23B H23B 0.9500
C23A C24A 1.383(4)
C23A H23C 0.9500
C23C C24C 1.381(4)
C23C H23D 0.9500
C23D C24D 1.388(4)
C23D H23E 0.9500
C24 C25 1.388(4)
C24 H24A 0.9500
C24B C26B 1.396(3)
C24B H24B 0.9500
C24A C25A 1.378(4)
C24A H24C 0.9500
C24D C25D 1.373(4)
C24D H24D 0.9500
C24C C25C 1.386(4)
C24C H24E 0.9500
C25 C26 1.390(3)
C25 H25A 0.9500
C25D C26D 1.400(3)
C25D H25B 0.9500
C25A C26A 1.389(4)
C25A H25C 0.9500
C25C C26C 1.384(3)
C25C H25D 0.9500
C26 H26A 0.9500
C26B H26B 0.9500
C26D H26C 0.9500
C26A H26D 0.9500
C26C H26E 0.9500
C31B C36B 1.387(3)
C31B C32B 1.403(3)
C32B C33B 1.385(3)
C32B H32A 0.9500
C31 C36 1.384(4)
C31 C32 1.395(4)
C31D C32D 1.391(3)
C31D C36D 1.405(3)
C31A C36A 1.387(3)
C31A C32A 1.399(3)
C31C C36C 1.387(3)
C31C C32C 1.397(3)
C33B C34B 1.387(4)
C33B H33E 0.9500
C32 C33 1.382(4)
C32 H32B 0.9500
C32A C33A 1.382(3)
C32A H32C 0.9500
C32C C33C 1.382(3)
C32C H32D 0.9500
C32D C33D 1.396(3)
C32D H32E 0.9500
C33 C34 1.377(4)
C33 H33A 0.9500
C33A C34A 1.381(4)
C33A H33B 0.9500
C33C C34C 1.382(4)
C33C H33C 0.9500
C33D C34D 1.388(4)
C33D H33D 0.9500
C34B C35B 1.382(3)
C34B H34A 0.9500
C34 C35 1.368(5)
C34 H34B 0.9500
C34D C35D 1.384(4)
C34D H34C 0.9500
C34A C35A 1.377(4)
C34A H34D 0.9500
C34C C35C 1.384(4)
C34C H34E 0.9500
C35B C36B 1.397(3)
C35B H35A 0.9500
C35 C36 1.400(4)
C35 H35B 0.9500
C35A C36A 1.395(3)
C35A H35C 0.9500
C35D C36D 1.384(3)
C35D H35D 0.9500
C35C C36C 1.393(3)
C35C H35E 0.9500
C36B H36A 0.9500
C36 H36B 0.9500
C36A H36C 0.9500
C36C H36D 0.9500
C36D H36E 0.9500
O2S C8S 1.449(3)
O2S C5S 1.458(3)
O3S C12S 1.431(3)
O3S C9S 1.431(3)
O4S C16S 1.425(4)
O4S C13S 1.438(5)
O1S C4S 1.423(4)
O1S C1S 1.432(4)
C1S C2S 1.486(5)
C1S H1SA 0.9900
C1S H1SB 0.9900
C2S C3S 1.496(5)
C2S H2SA 0.9900
C2S H2SB 0.9900
C3S C4S 1.482(5)
C3S H3SA 0.9900
C3S H3SB 0.9900
C4S H4SA 0.9900
C4S H4SB 0.9900
C5S C6S 1.506(4)
C5S H5SA 0.9900
C5S H5SB 0.9900
C6S C7S 1.515(4)
C6S H6SA 0.9900
C6S H6SB 0.9900
C7S C8S 1.505(3)
C7S H7SA 0.9900
C7S H7SB 0.9900
C8S H8SA 0.9900
C8S H8SB 0.9900
C9S C10S 1.467(4)
C9S H9SA 0.9900
C9S H9SB 0.9900
C10S C11S 1.495(5)
C10S H10A 0.9900
C10S H10B 0.9900
C11S C12S 1.486(4)
C11S H11A 0.9900
C11S H11B 0.9900
C12S H12F 0.9900
C12S H12G 0.9900
C13S C14S 1.460(6)
C13S H13F 0.9900
C13S H13G 0.9900
C14S C15S 1.520(5)
C14S H14F 0.9900
C14S H14G 0.9900
C15S C16S 1.464(5)
C15S H15F 0.9900
C15S H15G 0.9900
C16S H16F 0.9900
C16S H16G 0.9900
O5S' C20S 1.400(7)
O5S' C17' 1.468(8)
C17' C18S 1.287(9)
C17' H17C 0.9900
C17' H17D 0.9900
C17S C18S 1.480(13)
C17S O5S 1.52(2)
C17S H17A 0.9900
C17S H17B 0.9900
O5S C20S 1.22(2)
C19S C20S 1.444(7)
C19S C18S 1.529(7)
C19S H19A 0.9900
C19S H19B 0.9900
C18S H18C 0.9600
C18S H18D 0.9601
C18S H18A 0.9601
C18S H18B 0.9600
C20S H20C 0.9599
C20S H20D 0.9599
C20S H20A 0.9601
C20S H20B 0.9600

loop_
_geom_torsion_atom_site_label_1
_geom_torsion_atom_site_label_2
_geom_torsion_atom_site_label_3
_geom_torsion_atom_site_label_4
_geom_torsion
O8 Nd1 O1 C1 170.42(13)
O4 Nd1 O1 C1 81.04(13)
O5 Nd1 O1 C1 -45.90(14)
O2 Nd1 O1 C1 3.46(12)
O3 Nd1 O1 C1 38.81(14)
O2S Nd1 O1 C1 -143.22(13)
O6 Nd1 O1 C1 -76.06(13)
O1S Nd1 O1 C1 148.23(14)
C1A Nd1 O1 C1 62.74(14)
C1B Nd1 O1 C1 -63.68(13)
O8 Nd1 O2 C1 -173.96(12)
O4 Nd1 O2 C1 -99.11(13)
O1 Nd1 O2 C1 -3.48(12)
O5 Nd1 O2 C1 134.77(13)
O3 Nd1 O2 C1 -152.46(13)
O2S Nd1 O2 C1 41.44(15)
O6 Nd1 O2 C1 82.47(13)
O1S Nd1 O2 C1 -42.07(14)
C1A Nd1 O2 C1 -125.81(14)
C1B Nd1 O2 C1 108.67(13)
O8 Nd1 O3 C1A -100.20(13)
O4 Nd1 O3 C1A 4.24(12)
O1 Nd1 O3 C1A 62.71(14)
O5 Nd1 O3 C1A 176.89(13)
O2 Nd1 O3 C1A 91.12(13)
O2S Nd1 O3 C1A -112.87(15)
O6 Nd1 O3 C1A 153.87(12)
O1S Nd1 O3 C1A -22.51(14)
C1 Nd1 O3 C1A 79.15(13)
C1B Nd1 O3 C1A 167.69(12)
O8 Nd1 O3 Na1 71.54(7)
O4 Nd1 O3 Na1 175.98(9)
O1 Nd1 O3 Na1 -125.54(7)
O5 Nd1 O3 Na1 -11.36(6)
O2 Nd1 O3 Na1 -97.14(7)
O2S Nd1 O3 Na1 58.87(13)
O6 Nd1 O3 Na1 -34.39(8)
O1S Nd1 O3 Na1 149.24(6)
C1 Nd1 O3 Na1 -109.10(7)
C1A Nd1 O3 Na1 171.75(16)
C1B Nd1 O3 Na1 -20.57(7)
O8 Nd1 O4 C1A 65.50(13)
O1 Nd1 O4 C1A -136.87(13)
O5 Nd1 O4 C1A -12.50(15)
O2 Nd1 O4 C1A -84.45(13)
O3 Nd1 O4 C1A -4.21(12)
O2S Nd1 O4 C1A 140.20(12)
O6 Nd1 O4 C1A -81.14(17)
O1S Nd1 O4 C1A 149.46(14)
C1 Nd1 O4 C1A -110.56(13)
C1B Nd1 O4 C1A -33.18(17)
O8 Nd1 O5 C1B 123.15(13)
O4 Nd1 O5 C1B -151.70(12)
O1 Nd1 O5 C1B -43.58(14)
O2 Nd1 O5 C1B -81.20(13)
O3 Nd1 O5 C1B -158.59(13)
O2S Nd1 O5 C1B 47.27(13)
O6 Nd1 O5 C1B -4.83(11)
O1S Nd1 O5 C1B 90.1(2)
C1 Nd1 O5 C1B -62.57(13)
C1A Nd1 O5 C1B -157.22(12)
O8 Nd1 O5 Na1 -67.19(7)
O4 Nd1 O5 Na1 17.96(9)
O1 Nd1 O5 Na1 126.08(7)
O2 Nd1 O5 Na1 88.46(7)
O3 Nd1 O5 Na1 11.07(6)
O2S Nd1 O5 Na1 -143.07(6)
O6 Nd1 O5 Na1 164.83(9)
O1S Nd1 O5 Na1 -100.24(17)
C1 Nd1 O5 Na1 107.09(7)
C1A Nd1 O5 Na1 12.45(7)
C1B Nd1 O5 Na1 169.66(16)
O8 Nd1 O6 C1B -50.87(13)
O4 Nd1 O6 C1B 93.17(16)
O1 Nd1 O6 C1B 150.99(13)
O5 Nd1 O6 C1B 4.84(11)
O2 Nd1 O6 C1B 96.55(13)
O3 Nd1 O6 C1B 33.07(14)
O2S Nd1 O6 C1B -117.07(13)
O1S Nd1 O6 C1B -151.09(12)
C1 Nd1 O6 C1B 123.98(13)
C1A Nd1 O6 C1B 50.54(16)
O4 Nd1 O8 C1C -96.8(2)
O1 Nd1 O8 C1C 174.74(18)
O5 Nd1 O8 C1C 26.3(2)
O2 Nd1 O8 C1C -25.5(2)
O3 Nd1 O8 C1C -47.0(2)
O2S Nd1 O8 C1C 127.1(2)
O6 Nd1 O8 C1C 67.6(2)
O1S Nd1 O8 C1C -163.9(2)
C1 Nd1 O8 C1C -53.4(6)
C1A Nd1 O8 C1C -72.9(2)
C1B Nd1 O8 C1C 47.8(2)
C1A O3 Na1 O3S -99.5(5)
Nd1 O3 Na1 O3S 109.41(7)
C1A O3 Na1 O7 80.5(5)
Nd1 O3 Na1 O7 -70.61(7)
C1A O3 Na1 O5 162.8(5)
Nd1 O3 Na1 O5 11.71(6)
C1A O3 Na1 O10 3.8(5)
Nd1 O3 Na1 O10 -147.36(7)
C1A O3 Na1 Nd1 151.1(5)
C1C O7 Na1 O3S -148.1(11)
C1C O7 Na1 O3 32.16(19)
C1C O7 Na1 O5 -47.43(19)
C1C O7 Na1 O10 166.1(2)
C1C O7 Na1 Nd1 -7.55(18)
C1B O5 Na1 O3S 41.0(4)
Nd1 O5 Na1 O3S -109.05(8)
C1B O5 Na1 O3 138.1(4)
Nd1 O5 Na1 O3 -11.94(6)
C1B O5 Na1 O7 -135.2(4)
Nd1 O5 Na1 O7 74.75(7)
C1B O5 Na1 O10 -68.0(4)
Nd1 O5 Na1 O10 141.88(9)
C1B O5 Na1 Nd1 150.1(4)
C1D O10 Na1 O3S -158.3(2)
C1D O10 Na1 O3 96.4(2)
C1D O10 Na1 O7 19.0(2)
C1D O10 Na1 O5 -47.5(2)
C1D O10 Na1 Nd1 34.6(3)
O8 Nd1 Na1 O3S -177.14(8)
O4 Nd1 Na1 O3S -83.92(8)
O1 Nd1 Na1 O3S 0.18(9)
O5 Nd1 Na1 O3S 81.05(9)
O2 Nd1 Na1 O3S -5.05(7)
O3 Nd1 Na1 O3S -80.75(9)
O2S Nd1 Na1 O3S 128.19(8)
O6 Nd1 Na1 O3S 69.22(8)
O1S Nd1 Na1 O3S -130.53(9)
C1 Nd1 Na1 O3S -1.26(8)
C1A Nd1 Na1 O3S -84.86(8)
C1B Nd1 Na1 O3S 75.98(8)
O8 Nd1 Na1 O3 -96.39(8)
O4 Nd1 Na1 O3 -3.17(7)
O1 Nd1 Na1 O3 80.93(9)
O5 Nd1 Na1 O3 161.80(9)
O2 Nd1 Na1 O3 75.71(8)
O2S Nd1 Na1 O3 -151.05(8)
O6 Nd1 Na1 O3 149.97(7)
O1S Nd1 Na1 O3 -49.78(10)
C1 Nd1 Na1 O3 79.50(8)
C1A Nd1 Na1 O3 -4.10(8)
C1B Nd1 Na1 O3 156.73(8)
O8 Nd1 Na1 O7 5.43(6)
O4 Nd1 Na1 O7 98.65(6)
O1 Nd1 Na1 O7 -177.26(7)
O5 Nd1 Na1 O7 -96.38(8)
O2 Nd1 Na1 O7 177.52(6)
O3 Nd1 Na1 O7 101.82(8)
O2S Nd1 Na1 O7 -49.24(7)
O6 Nd1 Na1 O7 -108.21(6)
O1S Nd1 Na1 O7 52.04(8)
C1 Nd1 Na1 O7 -178.69(6)
C1A Nd1 Na1 O7 97.71(7)
C1B Nd1 Na1 O7 -101.45(7)
O8 Nd1 Na1 O5 101.81(8)
O4 Nd1 Na1 O5 -164.97(8)
O1 Nd1 Na1 O5 -80.87(9)
O2 Nd1 Na1 O5 -86.10(8)
O3 Nd1 Na1 O5 -161.80(9)
O2S Nd1 Na1 O5 47.14(8)
O6 Nd1 Na1 O5 -11.83(7)
O1S Nd1 Na1 O5 148.42(9)
C1 Nd1 Na1 O5 -82.31(8)
C1A Nd1 Na1 O5 -165.91(8)
C1B Nd1 Na1 O5 -5.07(8)
O8 Nd1 Na1 O10 -10.69(13)
O4 Nd1 Na1 O10 82.53(14)
O1 Nd1 Na1 O10 166.63(13)
O5 Nd1 Na1 O10 -112.50(15)
O2 Nd1 Na1 O10 161.40(14)
O3 Nd1 Na1 O10 85.70(15)
O2S Nd1 Na1 O10 -65.36(14)
O6 Nd1 Na1 O10 -124.33(14)
O1S Nd1 Na1 O10 35.92(15)
C1 Nd1 Na1 O10 165.19(14)
C1A Nd1 Na1 O10 81.59(14)
C1B Nd1 Na1 O10 -117.57(14)
Nd1 O2 C1 O1 6.3(2)
Nd1 O2 C1 C2 -173.21(17)
Nd1 O1 C1 O2 -6.4(2)
Nd1 O1 C1 C2 173.13(16)
O8 Nd1 C1 O2 33.2(6)
O4 Nd1 C1 O2 76.83(13)
O1 Nd1 C1 O2 173.8(2)
O5 Nd1 C1 O2 -45.49(13)
O3 Nd1 C1 O2 26.93(13)
O2S Nd1 C1 O2 -147.31(12)
O6 Nd1 C1 O2 -89.48(13)
O1S Nd1 C1 O2 143.13(13)
C1A Nd1 C1 O2 52.44(13)
C1B Nd1 C1 O2 -68.29(13)
O8 Nd1 C1 O1 -140.6(5)
O4 Nd1 C1 O1 -96.95(13)
O5 Nd1 C1 O1 140.73(12)
O2 Nd1 C1 O1 -173.8(2)
O3 Nd1 C1 O1 -146.85(12)
O2S Nd1 C1 O1 38.91(14)
O6 Nd1 C1 O1 96.74(13)
O1S Nd1 C1 O1 -30.64(13)
C1A Nd1 C1 O1 -121.34(13)
C1B Nd1 C1 O1 117.94(13)
O8 Nd1 C1 C2 148.9(11)
O4 Nd1 C1 C2 -167.5(13)
O1 Nd1 C1 C2 -70.6(13)
O5 Nd1 C1 C2 70.2(13)
O2 Nd1 C1 C2 115.6(13)
O3 Nd1 C1 C2 142.6(13)
O2S Nd1 C1 C2 -31.7(13)
O6 Nd1 C1 C2 26.2(13)
O1S Nd1 C1 C2 -101.2(13)
C1A Nd1 C1 C2 168.1(13)
C1B Nd1 C1 C2 47.4(13)
Nd1 O6 C1B O5 -8.8(2)
Nd1 O6 C1B C2B 168.47(16)
Na1 O5 C1B O6 -141.8(3)
Nd1 O5 C1B O6 9.1(2)
Na1 O5 C1B C2B 41.0(5)
Nd1 O5 C1B C2B -168.13(16)
Na1 O5 C1B Nd1 -150.9(4)
O8 Nd1 C1B O6 133.33(12)
O4 Nd1 C1B O6 -128.44(13)
O1 Nd1 C1B O6 -28.70(13)
O5 Nd1 C1B O6 -171.3(2)
O2 Nd1 C1B O6 -77.12(12)
O3 Nd1 C1B O6 -150.97(12)
O2S Nd1 C1B O6 56.27(12)
O1S Nd1 C1B O6 46.91(18)
C1 Nd1 C1B O6 -52.29(13)
C1A Nd1 C1B O6 -144.73(12)
O8 Nd1 C1B O5 -55.37(13)
O4 Nd1 C1B O5 42.86(17)
O1 Nd1 C1B O5 142.60(12)
O2 Nd1 C1B O5 94.17(13)
O3 Nd1 C1B O5 20.33(13)
O2S Nd1 C1B O5 -132.43(13)
O6 Nd1 C1B O5 171.3(2)
O1S Nd1 C1B O5 -141.80(13)
C1 Nd1 C1B O5 119.01(13)
C1A Nd1 C1B O5 26.56(14)
O8 Nd1 C1B C2B 34.5(8)
O4 Nd1 C1B C2B 132.7(8)
O1 Nd1 C1B C2B -127.5(8)
O5 Nd1 C1B C2B 89.9(8)
O2 Nd1 C1B C2B -176.0(8)
O3 Nd1 C1B C2B 110.2(8)
O2S Nd1 C1B C2B -42.6(8)
O6 Nd1 C1B C2B -98.8(8)
O1S Nd1 C1B C2B -51.9(8)
C1 Nd1 C1B C2B -151.1(8)
C1A Nd1 C1B C2B 116.4(8)
Na1 O3 C1A O4 -159.6(4)
Nd1 O3 C1A O4 -7.6(2)
Na1 O3 C1A C2A 19.3(6)
Nd1 O3 C1A C2A 171.36(17)
Na1 O3 C1A Nd1 -152.0(5)
Nd1 O4 C1A O3 7.9(2)
Nd1 O4 C1A C2A -171.13(15)
O8 Nd1 C1A O3 74.50(12)
O4 Nd1 C1A O3 -172.4(2)
O1 Nd1 C1A O3 -127.00(12)
O5 Nd1 C1A O3 -2.97(13)
O2 Nd1 C1A O3 -82.50(12)
O2S Nd1 C1A O3 118.38(14)
O6 Nd1 C1A O3 -37.35(16)
O1S Nd1 C1A O3 159.62(12)
C1 Nd1 C1A O3 -103.59(13)
C1B Nd1 C1A O3 -14.31(14)
O8 Nd1 C1A O4 -113.09(13)
O1 Nd1 C1A O4 45.41(13)
O5 Nd1 C1A O4 169.44(12)
O2 Nd1 C1A O4 89.90(13)
O3 Nd1 C1A O4 172.4(2)
O2S Nd1 C1A O4 -69.21(18)
O6 Nd1 C1A O4 135.05(12)
O1S Nd1 C1A O4 -27.98(13)
C1 Nd1 C1A O4 68.81(13)
C1B Nd1 C1A O4 158.10(12)
O8 Nd1 C1A C2A -46.9(10)
O4 Nd1 C1A C2A 66.2(10)
O1 Nd1 C1A C2A 111.6(10)
O5 Nd1 C1A C2A -124.3(10)
O2 Nd1 C1A C2A 156.1(10)
O3 Nd1 C1A C2A -121.4(10)
O2S Nd1 C1A C2A -3.0(10)
O6 Nd1 C1A C2A -158.7(9)
O1S Nd1 C1A C2A 38.2(10)
C1 Nd1 C1A C2A 135.0(10)
C1B Nd1 C1A C2A -135.7(10)
Na1 O10 C1D O9 -10.7(3)
Na1 O10 C1D C2D 168.01(14)
Na1 O7 C1C O8 3.6(3)
Na1 O7 C1C C2C -176.21(13)
Nd1 O8 C1C O7 9.2(3)
Nd1 O8 C1C C2C -170.99(13)
O2 C1 C2 C11 130.2(2)
O1 C1 C2 C11 -49.4(2)
Nd1 C1 C2 C11 17.9(14)
O2 C1 C2 C21 -108.5(2)
O1 C1 C2 C21 72.0(2)
Nd1 C1 C2 C21 139.3(12)
O2 C1 C2 C31 7.7(3)
O1 C1 C2 C31 -171.88(19)
Nd1 C1 C2 C31 -104.6(13)
O6 C1B C2B C11B 44.6(2)
O5 C1B C2B C11B -138.10(19)
Nd1 C1B C2B C11B 138.0(7)
O6 C1B C2B C31B 165.14(18)
O5 C1B C2B C31B -17.5(3)
Nd1 C1B C2B C31B -101.4(8)
O6 C1B C2B C21E -78.0(2)
O5 C1B C2B C21E 99.3(2)
Nd1 C1B C2B C21E 15.4(9)
O3 C1A C2A C31A 111.5(2)
O4 C1A C2A C31A -69.4(2)
Nd1 C1A C2A C31A -131.3(9)
O3 C1A C2A C21A -128.1(2)
O4 C1A C2A C21A 50.9(2)
Nd1 C1A C2A C21A -11.0(10)
O3 C1A C2A C11A -6.3(3)
O4 C1A C2A C11A 172.71(19)
Nd1 C1A C2A C11A 110.8(9)
O10 C1D C2D C31D 15.7(3)
O9 C1D C2D C31D -165.44(18)
O10 C1D C2D C21D 135.9(2)
O9 C1D C2D C21D -45.2(2)
O10 C1D C2D C11D -104.9(2)
O9 C1D C2D C11D 74.0(2)
O7 C1C C2C C21C -167.99(18)
O8 C1C C2C C21C 12.2(3)
O7 C1C C2C C31C -47.4(2)
O8 C1C C2C C31C 132.75(19)
O7 C1C C2C C11C 71.2(2)
O8 C1C C2C C11C -108.7(2)
C21 C2 C11 C12 3.4(3)
C31 C2 C11 C12 -116.6(2)
C1 C2 C11 C12 122.6(2)
C21 C2 C11 C16 -173.2(2)
C31 C2 C11 C16 66.9(3)
C1 C2 C11 C16 -54.0(3)
C31B C2B C11B C12B 102.8(2)
C21E C2B C11B C12B -17.8(3)
C1B C2B C11B C12B -136.8(2)
C31B C2B C11B C16B -71.9(2)
C21E C2B C11B C16B 167.52(19)
C1B C2B C11B C16B 48.5(2)
C31A C2A C11A C16A 117.1(2)
C21A C2A C11A C16A -6.5(3)
C1A C2A C11A C16A -123.6(2)
C31A C2A C11A C12A -59.5(2)
C21A C2A C11A C12A 176.90(19)
C1A C2A C11A C12A 59.8(3)
C21C C2C C11C C16C -145.3(2)
C31C C2C C11C C16C 92.2(2)
C1C C2C C11C C16C -23.2(3)
C21C C2C C11C C12C 37.9(3)
C31C C2C C11C C12C -84.6(2)
C1C C2C C11C C12C 159.98(19)
C31D C2D C11D C16D 3.5(3)
C21D C2D C11D C16D -120.2(2)
C1D C2D C11D C16D 122.1(2)
C31D C2D C11D C12D -178.06(19)
C21D C2D C11D C12D 58.3(2)
C1D C2D C11D C12D -59.5(2)
C16 C11 C12 C13 -1.8(4)
C2 C11 C12 C13 -178.4(2)
C16B C11B C12B C13B 1.3(4)
C2B C11B C12B C13B -173.4(2)
C16A C11A C12A C13A 2.1(3)
C2A C11A C12A C13A 178.9(2)
C16D C11D C12D C13D -1.9(3)
C2D C11D C12D C13D 179.6(2)
C16C C11C C12C C13C -0.1(3)
C2C C11C C12C C13C 176.9(2)
C11 C12 C13 C14 -0.3(4)
C11B C12B C13B C14B 0.4(4)
C11A C12A C13A C14A -0.6(4)
C11D C12D C13D C14D 0.6(4)
C11C C12C C13C C14C 0.4(4)
C12 C13 C14 C15 1.6(4)
C12B C13B C14B C15B -1.7(4)
C12A C13A C14A C15A -0.9(4)
C12C C13C C14C C15C 0.0(4)
C12D C13D C14D C15D 1.0(4)
C13D C14D C15D C16D -1.3(4)
C13 C14 C15 C16 -0.8(4)
C13B C14B C15B C16B 1.2(4)
C13A C14A C15A C16A 0.8(4)
C13C C14C C15C C16C -0.7(4)
C14 C15 C16 C11 -1.4(4)
C12 C11 C16 C15 2.6(4)
C2 C11 C16 C15 179.5(2)
C14B C15B C16B C11B 0.5(4)
C12B C11B C16B C15B -1.8(3)
C2B C11B C16B C15B 173.2(2)
C12A C11A C16A C15A -2.2(4)
C2A C11A C16A C15A -178.8(2)
C14A C15A C16A C11A 0.7(4)
C12C C11C C16C C15C -0.6(3)
C2C C11C C16C C15C -177.4(2)
C14C C15C C16C C11C 1.0(4)
C12D C11D C16D C15D 1.6(3)
C2D C11D C16D C15D -180.0(2)
C14D C15D C16D C11D 0.0(4)
C11 C2 C21 C26 119.4(2)
C31 C2 C21 C26 -116.3(2)
C1 C2 C21 C26 3.2(3)
C11 C2 C21 C22 -65.2(3)
C31 C2 C21 C22 59.1(3)
C1 C2 C21 C22 178.5(2)
C11B C2B C21E C26B -109.8(2)
C31B C2B C21E C26B 127.6(2)
C1B C2B C21E C26B 8.7(3)
C11B C2B C21E C21B 74.1(2)
C31B C2B C21E C21B -48.4(2)
C1B C2B C21E C21B -167.30(19)
C26B C21E C21B C22B 1.0(3)
C2B C21E C21B C22B 177.3(2)
C31D C2D C21D C22D 75.2(3)
C11D C2D C21D C22D -160.5(2)
C1D C2D C21D C22D -43.7(3)
C31D C2D C21D C26D -101.5(2)
C11D C2D C21D C26D 22.8(3)
C1D C2D C21D C26D 139.5(2)
C31A C2A C21A C26A 1.8(3)
C11A C2A C21A C26A 122.4(2)
C1A C2A C21A C26A -116.6(2)
C31A C2A C21A C22A 178.2(2)
C11A C2A C21A C22A -61.2(3)
C1A C2A C21A C22A 59.8(3)
C31C C2C C21C C22C 1.5(3)
C11C C2C C21C C22C -120.5(2)
C1C C2C C21C C22C 118.6(2)
C31C C2C C21C C26C 178.23(19)
C11C C2C C21C C26C 56.3(2)
C1C C2C C21C C26C -64.7(2)
C26 C21 C22 C23 -2.4(4)
C2 C21 C22 C23 -178.0(3)
C21E C21B C22B C23B -0.6(4)
C26A C21A C22A C23A -3.3(4)
C2A C21A C22A C23A -179.9(2)
C26D C21D C22D C23D 0.3(4)
C2D C21D C22D C23D -176.5(2)
C26C C21C C22C C23C 1.0(3)
C2C C21C C22C C23C 177.8(2)
C21 C22 C23 C24 3.1(5)
C21B C22B C23B C24B -0.3(4)
C21A C22A C23A C24A 2.1(4)
C21C C22C C23C C24C 0.4(4)
C21D C22D C23D C24D -0.4(4)
C22 C23 C24 C25 -1.1(4)
C22B C23B C24B C26B 0.8(4)
C22A C23A C24A C25A 0.4(4)
C22D C23D C24D C25D -0.2(4)
C22C C23C C24C C25C -1.0(4)
C23 C24 C25 C26 -1.5(4)
C23D C24D C25D C26D 0.8(4)
C23A C24A C25A C26A -1.6(4)
C23C C24C C25C C26C 0.2(4)
C22 C21 C26 C25 -0.2(4)
C2 C21 C26 C25 175.2(2)
C24 C25 C26 C21 2.2(4)
C21B C21E C26B C24B -0.6(3)
C2B C21E C26B C24B -176.7(2)
C23B C24B C26B C21E -0.3(4)
C22D C21D C26D C25D 0.4(3)
C2D C21D C26D C25D 177.1(2)
C24D C25D C26D C21D -0.9(4)
C22A C21A C26A C25A 2.1(4)
C2A C21A C26A C25A 178.5(2)
C24A C25A C26A C21A 0.3(4)
C24C C25C C26C C21C 1.2(4)
C22C C21C C26C C25C -1.8(3)
C2C C21C C26C C25C -178.7(2)
C11B C2B C31B C36B 0.4(3)
C21E C2B C31B C36B 124.7(2)
C1B C2B C31B C36B -118.0(2)
C11B C2B C31B C32B -176.97(18)
C21E C2B C31B C32B -52.6(2)
C1B C2B C31B C32B 64.6(2)
C36B C31B C32B C33B 0.8(3)
C2B C31B C32B C33B 178.29(19)
C11 C2 C31 C36 -0.5(3)
C21 C2 C31 C36 -124.6(2)
C1 C2 C31 C36 116.8(2)
C11 C2 C31 C32 177.3(2)
C21 C2 C31 C32 53.2(3)
C1 C2 C31 C32 -65.4(3)
C21D C2D C31D C32D 6.9(3)
C11D C2D C31D C32D -116.8(2)
C1D C2D C31D C32D 125.7(2)
C21D C2D C31D C36D -173.5(2)
C11D C2D C31D C36D 62.8(3)
C1D C2D C31D C36D -54.6(3)
C21A C2A C31A C36A -114.0(2)
C11A C2A C31A C36A 122.2(2)
C1A C2A C31A C36A 1.7(3)
C21A C2A C31A C32A 68.1(3)
C11A C2A C31A C32A -55.8(2)
C1A C2A C31A C32A -176.32(19)
C21C C2C C31C C36C -108.2(2)
C11C C2C C31C C36C 13.1(3)
C1C C2C C31C C36C 131.2(2)
C21C C2C C31C C32C 72.8(2)
C11C C2C C31C C32C -165.88(19)
C1C C2C C31C C32C -47.9(2)
C31B C32B C33B C34B 0.1(3)
C36 C31 C32 C33 1.8(4)
C2 C31 C32 C33 -176.2(2)
C36A C31A C32A C33A 1.8(3)
C2A C31A C32A C33A 179.9(2)
C36C C31C C32C C33C -0.1(3)
C2C C31C C32C C33C 179.0(2)
C36D C31D C32D C33D 0.5(3)
C2D C31D C32D C33D -179.8(2)
C31 C32 C33 C34 -1.4(4)
C31A C32A C33A C34A -1.3(4)
C31C C32C C33C C34C 0.5(4)
C31D C32D C33D C34D -0.4(4)
C32B C33B C34B C35B -0.6(3)
C32 C33 C34 C35 -0.1(4)
C32D C33D C34D C35D 0.0(4)
C32A C33A C34A C35A 0.0(4)
C32C C33C C34C C35C -0.1(4)
C33B C34B C35B C36B 0.1(3)
C33 C34 C35 C36 1.2(5)
C33A C34A C35A C36A 0.7(4)
C33D C34D C35D C36D 0.1(4)
C33C C34C C35C C36C -0.6(3)
C32B C31B C36B C35B -1.2(3)
C2B C31B C36B C35B -178.6(2)
C34B C35B C36B C31B 0.8(3)
C32 C31 C36 C35 -0.7(4)
C2 C31 C36 C35 177.1(2)
C34 C35 C36 C31 -0.8(4)
C32A C31A C36A C35A -1.0(3)
C2A C31A C36A C35A -179.0(2)
C34A C35A C36A C31A -0.2(4)
C32C C31C C36C C35C -0.6(3)
C2C C31C C36C C35C -179.7(2)
C34C C35C C36C C31C 1.0(3)
C34D C35D C36D C31D 0.0(4)
C32D C31D C36D C35D -0.4(3)
C2D C31D C36D C35D 180.0(2)
O8 Nd1 O2S C8S 27.98(19)
O4 Nd1 O2S C8S -52.4(2)
O1 Nd1 O2S C8S -135.67(19)
O5 Nd1 O2S C8S 104.68(19)
O2 Nd1 O2S C8S -169.91(18)
O3 Nd1 O2S C8S 40.5(2)
O6 Nd1 O2S C8S 146.8(2)
O1S Nd1 O2S C8S -61.62(19)
C1 Nd1 O2S C8S -151.97(19)
C1A Nd1 O2S C8S -16.5(3)
C1B Nd1 O2S C8S 123.6(2)
O8 Nd1 O2S C5S -177.70(17)
O4 Nd1 O2S C5S 101.90(16)
O1 Nd1 O2S C5S 18.65(16)
O5 Nd1 O2S C5S -101.00(16)
O2 Nd1 O2S C5S -15.59(18)
O3 Nd1 O2S C5S -165.15(15)
O6 Nd1 O2S C5S -58.86(16)
O1S Nd1 O2S C5S 92.70(17)
C1 Nd1 O2S C5S 2.36(17)
C1A Nd1 O2S C5S 137.80(16)
C1B Nd1 O2S C5S -82.03(16)
O3 Na1 O3S C12S -40.7(2)
O7 Na1 O3S C12S 139.5(11)
O5 Na1 O3S C12S 39.4(2)
O10 Na1 O3S C12S -174.9(2)
Nd1 Na1 O3S C12S -0.2(2)
O3 Na1 O3S C9S 155.2(2)
O7 Na1 O3S C9S -24.6(13)
O5 Na1 O3S C9S -124.7(2)
O10 Na1 O3S C9S 21.0(2)
Nd1 Na1 O3S C9S -164.3(2)
O8 Nd1 O1S C4S -169.1(2)
O4 Nd1 O1S C4S 96.7(2)
O1 Nd1 O1S C4S 2.7(2)
O5 Nd1 O1S C4S -136.6(2)
O2 Nd1 O1S C4S 33.7(2)
O3 Nd1 O1S C4S 119.3(2)
O2S Nd1 O1S C4S -90.2(2)
O6 Nd1 O1S C4S -56.6(2)
C1 Nd1 O1S C4S 16.3(2)
C1A Nd1 O1S C4S 109.7(2)
C1B Nd1 O1S C4S -80.3(3)
O8 Nd1 O1S C1S 44.6(2)
O4 Nd1 O1S C1S -49.6(2)
O1 Nd1 O1S C1S -143.7(2)
O5 Nd1 O1S C1S 77.1(3)
O2 Nd1 O1S C1S -112.6(2)
O3 Nd1 O1S C1S -27.0(2)
O2S Nd1 O1S C1S 123.4(2)
O6 Nd1 O1S C1S 157.0(2)
C1 Nd1 O1S C1S -130.0(2)
C1A Nd1 O1S C1S -36.7(2)
C1B Nd1 O1S C1S 133.4(2)
C4S O1S C1S C2S -37.7(3)
Nd1 O1S C1S C2S 115.4(2)
O1S C1S C2S C3S 21.0(4)
C1S C2S C3S C4S 2.9(4)
C1S O1S C4S C3S 39.7(3)
Nd1 O1S C4S C3S -111.4(2)
C2S C3S C4S O1S -26.1(3)
C8S O2S C5S C6S 14.1(3)
Nd1 O2S C5S C6S -143.97(18)
O2S C5S C6S C7S -32.8(3)
C5S C6S C7S C8S 38.8(3)
C5S O2S C8S C7S 10.7(3)
Nd1 O2S C8S C7S 167.44(16)
C6S C7S C8S O2S -30.8(3)
C12S O3S C9S C10S -7.0(4)
Na1 O3S C9S C10S 158.6(3)
O3S C9S C10S C11S -12.8(4)
C9S C10S C11S C12S 26.8(5)
C9S O3S C12S C11S 24.1(3)
Na1 O3S C12S C11S -142.8(2)
C10S C11S C12S O3S -31.0(4)
C16S O4S C13S C14S 13.5(4)
O4S C13S C14S C15S -33.1(5)
C13S C14S C15S C16S 39.4(5)
C13S O4S C16S C15S 12.8(4)
C14S C15S C16S O4S -32.3(4)
C20S O5S' C17' C18S -7.8(9)
C18S C17S O5S C20S -16.9(18)
O5S' C17' C18S C17S -68.3(9)
O5S' C17' C18S C19S 22.1(9)
O5S C17S C18S C17' 100.6(14)
O5S C17S C18S C19S -0.4(13)
C20S C19S C18S C17' -27.3(8)
C20S C19S C18S C17S 14.7(8)
C17S O5S C20S O5S' -62.7(12)
C17S O5S C20S C19S 30.1(18)
C17' O5S' C20S O5S 98.4(14)
C17' O5S' C20S C19S -11.0(7)
C18S C19S C20S O5S -30.4(15)
C18S C19S C20S O5S' 22.4(7)
